data_7132667
loop_
_publ_author_name
'Zhang, Qian'
'Zheng, Hao'
'Zhou, Jie'
'Yang, Jia-Ji'
'Xu, Kai-Yue'
'Shen, Lian-Yun'
'Guan, Zong-Jie'
'Yang, Yang'

_publ_section_title
;
 A bowl-shaped phosphangulene-protected cubic Cu<sub>58</sub> nanocluster.
;
_journal_issue 17
_journal_name_full 'Chemical communications (Cambridge, England)'
_journal_page_first 2389
_journal_page_last 2392
_journal_paper_doi 10.1039/d3cc05791g
_journal_volume 60
_journal_year 2024
_chemical_formula_moiety 'C360 H360 Cu58 O12 P4 S36'
_chemical_formula_sum 'C360 H380 B2 Cu58 F8 O12 P4 S36'
_chemical_formula_weight 10035.60
_space_group_crystal_system tetragonal
_space_group_IT_number 142
_space_group_name_Hall '-I 4bd 2c'
_space_group_name_H-M_alt 'I 41/a c d :2'
_atom_sites_solution_hydrogens geom
_audit_creation_date 2023-11-24
_audit_creation_method
;
Olex2 1.2
(compiled 2018.05.29 svn.r3508 for OlexSys, GUI svn.r5506)
;
_audit_update_record
;
2023-11-24 deposited with the CCDC.	2024-01-30 downloaded from the CCDC.
;
_cell_angle_alpha 90
_cell_angle_beta 90
_cell_angle_gamma 90
_cell_formula_units_Z 16
_cell_length_a 50.9312(3)
_cell_length_b 50.9312(3)
_cell_length_c 64.4799(7)
_cell_measurement_reflns_used 44862
_cell_measurement_temperature 100.0(2)
_cell_measurement_theta_max 51.1940
_cell_measurement_theta_min 2.1430
_cell_volume 167260(2)
_computing_cell_refinement 'CrysAlisPro 1.171.41.110a (Rigaku OD, 2021)'
_computing_data_collection 'CrysAlisPro 1.171.41.110a (Rigaku OD, 2021)'
_computing_data_reduction 'CrysAlisPro 1.171.41.110a (Rigaku OD, 2021)'
_computing_molecular_graphics 'Olex2 (Dolomanov et al., 2009)'
_computing_publication_material 'Olex2 (Dolomanov et al., 2009)'
_computing_structure_refinement 'ShelXL (Sheldrick, 2015)'
_diffrn_ambient_environment N~2~
_diffrn_ambient_temperature 100.0(2)
_diffrn_detector 'Hybrid Pixel Array Detector'
_diffrn_detector_area_resol_mean 10.0000
_diffrn_detector_type HyPix
_diffrn_measured_fraction_theta_full 0.989
_diffrn_measured_fraction_theta_max 0.989
_diffrn_measurement_details
;
List of Runs (angles in degrees, time in seconds):

  # Type    Start    End  Width  t~exp~   \w     \q     \k     \f   Frames
#--------------------------------------------------------------------------
  1  \w   -148.00 -64.78   0.38   79.50    --  -64.49 -38.00 -73.00  219
  2  \w    108.00 145.62   0.38   79.50    --   66.52 106.00 -63.00   99
  3  \w    -75.00 -47.64   0.38    2.00    --    1.02-178.00-150.00   72
  4  \w    -83.00 -41.96   0.38    2.00    --    1.02-178.00 150.00  108
  5  \w    -22.00  17.14   0.38   79.50    --  -64.49  19.00 -90.00  103
  6  \w    -84.00 -46.00   0.38   79.50    --  -64.49 125.00  90.00  100
  7  \w    -44.00  -9.80   0.38   79.50    --  -64.49 125.00  90.00   90
  8  \w     98.00 135.24   0.38   79.50    --   66.52 125.00-120.00   98
;
_diffrn_measurement_device 'four-circle diffractometer'
_diffrn_measurement_device_type 'SuperNova, Dual, Cu at zero, AtlasS2'
_diffrn_measurement_method '\w scans'
_diffrn_orient_matrix_type 'CrysAlisPro convention (1999,Acta A55,543-557)'
_diffrn_orient_matrix_UB_11 -0.0115135000
_diffrn_orient_matrix_UB_12 -0.0239121000
_diffrn_orient_matrix_UB_13 0.0114440000
_diffrn_orient_matrix_UB_21 -0.0269044000
_diffrn_orient_matrix_UB_22 0.0137606000
_diffrn_orient_matrix_UB_23 0.0010178000
_diffrn_orient_matrix_UB_31 -0.0075987000
_diffrn_orient_matrix_UB_32 -0.0124096000
_diffrn_orient_matrix_UB_33 -0.0209619000
_diffrn_radiation_monochromator mirror
_diffrn_radiation_probe x-ray
_diffrn_radiation_type CuK\a
_diffrn_radiation_wavelength 1.54184
_diffrn_reflns_av_R_equivalents 0.0424
_diffrn_reflns_av_unetI/netI 0.0261
_diffrn_reflns_Laue_measured_fraction_full 0.989
_diffrn_reflns_Laue_measured_fraction_max 0.989
_diffrn_reflns_limit_h_max 50
_diffrn_reflns_limit_h_min -50
_diffrn_reflns_limit_k_max 51
_diffrn_reflns_limit_k_min -28
_diffrn_reflns_limit_l_max 33
_diffrn_reflns_limit_l_min -64
_diffrn_reflns_number 120362
_diffrn_reflns_point_group_measured_fraction_full 0.989
_diffrn_reflns_point_group_measured_fraction_max 0.989
_diffrn_reflns_theta_full 51.279
_diffrn_reflns_theta_max 51.279
_diffrn_reflns_theta_min 2.057
_diffrn_source 'micro-focus sealed X-ray tube'
_diffrn_source_type 'PhotonJet (Cu) X-ray Source'
_exptl_absorpt_coefficient_mu 5.281
_exptl_absorpt_correction_T_max 1.00000
_exptl_absorpt_correction_T_min 0.60729
_exptl_absorpt_correction_type multi-scan
_exptl_absorpt_process_details
;
CrysAlisPro 1.171.41.110a (Rigaku Oxford Diffraction, 2021)
Empirical absorption correction using spherical harmonics,
implemented in SCALE3 ABSPACK scaling algorithm.
;
_exptl_crystal_colour 'dark red'
_exptl_crystal_colour_modifier dark
_exptl_crystal_colour_primary red
_exptl_crystal_density_diffrn 1.594
_exptl_crystal_description block
_exptl_crystal_F_000 80576
_exptl_crystal_size_max 0.06
_exptl_crystal_size_mid 0.05
_exptl_crystal_size_min 0.05
_refine_diff_density_max 1.884
_refine_diff_density_min -1.199
_refine_diff_density_rms 0.213
_refine_ls_extinction_method none
_refine_ls_goodness_of_fit_ref 2.257
_refine_ls_hydrogen_treatment constr
_refine_ls_matrix_type full
_refine_ls_number_parameters 875
_refine_ls_number_reflns 22451
_refine_ls_number_restraints 330
_refine_ls_restrained_S_all 2.729
_refine_ls_R_factor_all 0.1647
_refine_ls_R_factor_gt 0.1516
_refine_ls_shift/su_max 0.001
_refine_ls_shift/su_mean 0.000
_refine_ls_structure_factor_coef Fsqd
_refine_ls_weighting_details 'w=1/[\s^2^(Fo^2^)+(0.2000P)^2^] where P=(Fo^2^+2Fc^2^)/3'
_refine_ls_weighting_scheme calc
_refine_ls_wR_factor_gt 0.4693
_refine_ls_wR_factor_ref 0.4847
_reflns_Friedel_coverage 0.000
_reflns_number_gt 18456
_reflns_number_total 22451
_reflns_threshold_expression 'I > 2\s(I)'
_cod_data_source_file d3cc05791g2.cif
_cod_data_source_block Cu58
_cod_depositor_comments 'Adding full bibliography for 7132667.cif.'
_cod_original_cell_volume 167260(3)
_cod_original_sg_symbol_H-M 'I 41/a c d'
_cod_database_code 7132667
_shelx_shelxl_version_number 2014/7
_shelx_space_group_comment
;
The symmetry employed for this shelxl refinement is uniquely defined
by the following loop, which should always be used as a source of
symmetry information in preference to the above space-group names.
They are only intended as comments.
;
_shelx_estimated_absorpt_t_max 0.778
_shelx_estimated_absorpt_t_min 0.742
_diffrn_oxdiff_digest_frames
;
0104262c702dffbc9735850d9a574bad6f00889dcc1
;
_reflns_odcompleteness_completeness 70.44
_reflns_odcompleteness_iscentric 1
_reflns_odcompleteness_theta 61.08
_olex2_refinement_description
;
1. Fixed Uiso
 At 1.2 times of:
  All C(H) groups, All C(H,H) groups
2. Restrained distances
 C227-C221
 2.25 with sigma of 0.02
 C221-C223
 2.25 with sigma of 0.02
 C221-C222
 1.45 with sigma of 0.02
 P2-C35
 1.8 with sigma of 0.02
 P2-C34
 2.5 with sigma of 0.02
 P2-C30
 2.5 with sigma of 0.02
 P2-C28
 1.8 with sigma of 0.02
 P2-C27
 2.5 with sigma of 0.02
 C23-P2
 2.5 with sigma of 0.02
 P2-C37
 1.8 with sigma of 0.02
 C42-P2
 2.5 with sigma of 0.02
 C38-P2
 2.5 with sigma of 0.02
 C38-O36
 1.42 with sigma of 0.02
 O36-C34
 1.42 with sigma of 0.02
 O22-C42
 1.42 with sigma of 0.02
 O22-C23
 1.42 with sigma of 0.02
 C27-O29
 1.42 with sigma of 0.02
 O29-C30
 1.42 with sigma of 0.02
 C102-C101
 1.45 with sigma of 0.02
 C34-C38
 2.2 with sigma of 0.02
 C166-C165
 1.45 with sigma of 0.02
 C165-C171
 2.25 with sigma of 0.02
 C167-C165
 2.25 with sigma of 0.02
 C163-C157
 2.25 with sigma of 0.02
 C157-C159
 2.25 with sigma of 0.02
 C117-C123
 2.25 with sigma of 0.02
 C117-C119
 2.25 with sigma of 0.02
 C149-C151
 2.25 with sigma of 0.02
 C149-C155
 2.25 with sigma of 0.02
 C157-C156
 1.45 with sigma of 0.02
 C164-C165
 1.45 with sigma of 0.02
 C165-C166
 1.45 with sigma of 0.02
 C149-S4
 3 with sigma of 0.02
 C165-S6
 2.8 with sigma of 0.02
 C149-C148
 1.45 with sigma of 0.02
 C149-C150
 1.45 with sigma of 0.02
 C117-C116
 1.45 with sigma of 0.02
 C182-C181
 1.45 with sigma of 0.02
 C181-C180
 1.45 with sigma of 0.02
 C198-C197
 1.45 with sigma of 0.02
 C197-C196
 1.45 with sigma of 0.02
 C201-C201_$1
 3 with sigma of 0.02
 C187-C181
 2.5 with sigma of 0.02
 C183-C181
 2.5 with sigma of 0.02
 C203-C197
 2.5 with sigma of 0.02
 C199-C197
 2.5 with sigma of 0.02
 C101-C100
 1.45 with sigma of 0.02
 C100-S18
 1.78 with sigma of 0.02
 C116-S11
 1.85 with sigma of 0.02
 C125-C124
 1.45 with sigma of 0.02
 S4-C148
 1.85 with sigma of 0.02
 H15B-C156 = C156-S3
 1.85 with sigma of 0.02
 C222-C221
 1.45 with sigma of 0.02
 H22B-H227
 2 with sigma of 0.02
 H19A-H199
 2 with sigma of 0.02
 H10H-H11C
 2 with sigma of 0.02
 H201-H201_$1
 1.85 with sigma of 0.02
 C221-C220
 1.42 with sigma of 0.02
 C158-C157
 1.45 with sigma of 0.02
 C157-C158
 1.45 with sigma of 0.02
 C118-C117
 1.45 with sigma of 0.01
 C206-C205
 1.45 with sigma of 0.02
 C207-C205
 2.25 with sigma of 0.02
 C211-C205
 2.25 with sigma of 0.02
 C204-C205
 1.45 with sigma of 0.01
3. Restrained planarity
 C221, C222, C227, C226, C225, C224, C223
 with sigma of 0.1
 C109, C110, C115, C114, C113, C112, C111
 with sigma of 0.1
 C101, C102, C107, C103
 with sigma of 0.1
 C155, C154, C150, C151, C152, C153
 with sigma of 0.1
 C157, C158, C159, C163, C162, C161, C160
 with sigma of 0.1
 C117, C123, C122, C121, C120, C119
 with sigma of 0.1
 C149, C150, C151, C152, C154, C155, C153
 with sigma of 0.1
 C166, C165, C171, C170, C169, C168, C167
 with sigma of 0.1
 P2, C37, C42, C41, C40, C39, C38
 with sigma of 0.1
 P2, C35, C30, C34, C33, C32, C31
 with sigma of 0.1
 O36, C34, C35, C30, C31, C32, C33
 with sigma of 0.1
 P2, C28, C27, C23
 with sigma of 0.1
 C183, C182, C187, C181
 with sigma of 0.1
 C203, C199, C198, C197
 with sigma of 0.1
 C205, C206, C211, C207
 with sigma of 0.1
4. Rigid bond restraints
 S18, Cu22, P2
 with sigma for 1-2 distances of 0.001 and sigma for 1-3 distances of 0.001
 S11, Cu26
 with sigma for 1-2 distances of 0.001 and sigma for 1-3 distances of 0.001
5. Uiso/Uaniso restraints and constraints
C113 \\sim C114 \\sim C115 \\sim C110 \\sim C112 \\sim C111: within 2A with
sigma of 0.005 and sigma for terminal atoms of 0.01
C234 \\sim C233 \\sim C232 \\sim C231 \\sim C230 \\sim C235: within 2A with
sigma of 0.002 and sigma for terminal atoms of 0.004
C102 \\sim C103 \\sim C104 \\sim C105 \\sim C106 \\sim C107: within 2A with
sigma of 0.002 and sigma for terminal atoms of 0.004
C118 \\sim C119 \\sim C120 \\sim C121 \\sim C123 \\sim C122: within 2A with
sigma of 0.002 and sigma for terminal atoms of 0.004
C222 \\sim C227 \\sim C226 \\sim C225 \\sim C224 \\sim C223: within 2A with
sigma of 0.002 and sigma for terminal atoms of 0.004
C238 \\sim C239 \\sim C240 \\sim C241 \\sim C242 \\sim C243: within 2A with
sigma of 0.002 and sigma for terminal atoms of 0.004
C151 \\sim C150 \\sim C155 \\sim C154 \\sim C153 \\sim C152: within 2A with
sigma of 0.02 and sigma for terminal atoms of 0.04
C155 \\sim C154 \\sim C153 \\sim C152 \\sim C151 \\sim C150: within 2A with
sigma of 0.002 and sigma for terminal atoms of 0.004
C182 \\sim C187 \\sim C186 \\sim C185 \\sim C184 \\sim C183: within 2A with
sigma of 0.002 and sigma for terminal atoms of 0.004
C35 \\sim C34 \\sim C32 \\sim C33 \\sim C30 \\sim C31: within 2A with sigma of
0.002 and sigma for terminal atoms of 0.004
C28 \\sim C23 \\sim C24 \\sim C25 \\sim C27 \\sim C26: within 2A with sigma of
0.002 and sigma for terminal atoms of 0.004
C37 \\sim C38 \\sim C39 \\sim C40 \\sim C41 \\sim C42: within 2A with sigma of
0.002 and sigma for terminal atoms of 0.004
O22 \\sim C23 \\sim O36 \\sim C38: within 2A with sigma of 0.002 and sigma for
terminal atoms of 0.004
C165 \\sim C166 \\sim C167 \\sim C168 \\sim C169 \\sim C170 \\sim C171 \\sim
C164: within 2A with sigma of 0.002 and sigma for terminal atoms of 0.004
C157 \\sim C158 \\sim C159 \\sim C160 \\sim C161 \\sim C162 \\sim C163: within
2A with sigma of 0.002 and sigma for terminal atoms of 0.004
C150 \\sim C155 \\sim C154 \\sim C153 \\sim C152 \\sim C151 \\sim C149: within
2A with sigma of 0.002 and sigma for terminal atoms of 0.004
C210 \\sim C209 \\sim C208 \\sim C207 \\sim C206 \\sim C211: within 2A with
sigma of 0.002 and sigma for terminal atoms of 0.004
C35 \\sim C30 \\sim C31 \\sim C32 \\sim C33 \\sim C34 \\sim O36 \\sim C38 \\sim
C37 \\sim C42 \\sim C41 \\sim C40 \\sim C39 \\sim O22 \\sim C23 \\sim C24 \\sim
C25 \\sim C26 \\sim C27 \\sim C28: within 2A with sigma of 0.002 and sigma for
terminal atoms of 0.004
C202 \\sim C201 \\sim C200 \\sim C199 \\sim C198 \\sim C203: within 2A with
sigma of 0.002 and sigma for terminal atoms of 0.004
Cu30 \\sim S15 \\sim Cu22 \\sim P2: within 2A with sigma of 0.02 and sigma for
terminal atoms of 0.04
S18 \\sim Cu22: within 2A with sigma of 0.02 and sigma for terminal atoms of
0.04
C115 \\sim C114 \\sim C113 \\sim C112 \\sim C110 \\sim C111 \\sim C109 \\sim
C108: within 2A with sigma of 0.001 and sigma for terminal atoms of 0.002
C123 \\sim C118 \\sim C122 \\sim C121 \\sim C120 \\sim C119 \\sim C117 \\sim
C116: within 2A with sigma of 0.001 and sigma for terminal atoms of 0.002
C149 \\sim C154 \\sim C155 \\sim C151 \\sim C150 \\sim C153 \\sim C152: within
2A with sigma of 0.001 and sigma for terminal atoms of 0.002
C156 \\sim C157 \\sim C163 \\sim C162 \\sim C161 \\sim C160 \\sim C159 \\sim
C158: within 2A with sigma of 0.001 and sigma for terminal atoms of 0.002
P2 \\sim Cu22 \\sim S18 \\sim Cu20: within 2A with sigma of 0.005 and sigma for
terminal atoms of 0.01
C139 \\sim C138 \\sim C137 \\sim C136: within 2A with sigma of 0.005 and sigma
for terminal atoms of 0.01
C148 \\sim C149 \\sim C150 \\sim C151 \\sim C152 \\sim C153 \\sim C155 \\sim
C154: within 2A with sigma of 0.001 and sigma for terminal atoms of 0.002
S18 \\sim Cu22 \\sim P2: within 2A with sigma of 0.001 and sigma for terminal
atoms of 0.002
S11 \\sim Cu26: within 2A with sigma of 0.001 and sigma for terminal atoms of
0.002
C190 \\sim C191 \\sim C192 \\sim C193 \\sim C194 \\sim C195: within 2A with
sigma of 0.02 and sigma for terminal atoms of 0.04
C197 \\sim C198: within 2A with sigma of 0.02 and sigma for terminal atoms of
0.04
O29 \\sim C27 \\sim C30: within 2A with sigma of 0.02 and sigma for terminal
atoms of 0.04
C220 \\sim C221: within 2A with sigma of 0.02 and sigma for terminal atoms of
0.04
C197 \\sim C198 \\sim C196: within 2A with sigma of 0.02 and sigma for terminal
atoms of 0.04
C145 \\sim C147 \\sim C146 \\sim C144 \\sim C142 \\sim C143: within 2A with
sigma of 0.02 and sigma for terminal atoms of 0.04
C2 \\sim C3 \\sim C4 \\sim C5 \\sim C6 \\sim C7: within 2A with sigma of 0.02
and sigma for terminal atoms of 0.04
S4 \\sim C148: within 2A with sigma of 0.04 and sigma for terminal atoms of 0.08
S11 \\sim C116: within 2A with sigma of 0.04 and sigma for terminal atoms of
0.08
O29 \\sim C27: within 2A with sigma of 0.04 and sigma for terminal atoms of 0.08
C18 \\sim C17 \\sim C19 \\sim C16 \\sim C20: within 2A with sigma of 0.04 and
sigma for terminal atoms of 0.08
C10 \\sim C9 \\sim C11: within 2A with sigma of 0.04 and sigma for terminal
atoms of 0.08
C108 \\sim C109 \\sim S16: within 2A with sigma of 0.04 and sigma for terminal
atoms of 0.08
S11 \\sim C116 \\sim C117: within 2A with sigma of 0.04 and sigma for terminal
atoms of 0.08
C124 \\sim C125 \\sim C126: within 2A with sigma of 0.04 and sigma for terminal
atoms of 0.08
C130 \\sim C131 \\sim C126: within 2A with sigma of 0.04 and sigma for terminal
atoms of 0.08
S6 \\sim C164 \\sim C165: within 2A with sigma of 0.04 and sigma for terminal
atoms of 0.08
C175 \\sim C174 \\sim C176 \\sim C177 \\sim C178 \\sim C179 \\sim C173 \\sim
C172: within 2A with sigma of 0.04 and sigma for terminal atoms of 0.08
C196 \\sim S12 \\sim C197: within 2A with sigma of 0.04 and sigma for terminal
atoms of 0.08
C215 \\sim C214 \\sim C213 \\sim C212 \\sim C216: within 2A with sigma of 0.04
and sigma for terminal atoms of 0.08
C222 \\sim C221 \\sim C220: within 2A with sigma of 0.04 and sigma for terminal
atoms of 0.08
C101 \\sim C102 \\sim C100: within 2A with sigma of 0.04 and sigma for terminal
atoms of 0.08
C129 \\sim C128 \\sim C127 \\sim C130 \\sim C131 \\sim C126 \\sim C125 \\sim
C124: within 2A with sigma of 0.04 and sigma for terminal atoms of 0.08
C219 \\sim C214 \\sim C218 \\sim C213 \\sim C212: within 2A with sigma of 0.04
and sigma for terminal atoms of 0.08
C220 \\sim C221 \\sim C222: within 2A with sigma of 0.04 and sigma for terminal
atoms of 0.08
O1 \\sim C20 \\sim C2: within 2A with sigma of 0.04 and sigma for terminal
atoms of 0.08
O8 \\sim C9 \\sim C6 \\sim C7 \\sim C10 \\sim C14: within 2A with sigma of 0.04
and sigma for terminal atoms of 0.08
C18 \\sim C16 \\sim C17 \\sim O15: within 2A with sigma of 0.01 and sigma for
terminal atoms of 0.02
C108 \\sim S16 \\sim C109: within 2A with sigma of 0.02 and sigma for terminal
atoms of 0.04
C116 \\sim S11 \\sim C117: within 2A with sigma of 0.01 and sigma for terminal
atoms of 0.02
C148 \\sim C149 \\sim S4 \\sim C150: within 2A with sigma of 0.01 and sigma for
terminal atoms of 0.02
C182 \\sim C180 \\sim C181: within 2A with sigma of 0.04 and sigma for terminal
atoms of 0.08
C180 \\sim C181 \\sim C182: within 2A with sigma of 0.02 and sigma for terminal
atoms of 0.04
O29 \\sim C27 \\sim C26 \\sim C30: within 2A with sigma of 0.01 and sigma for
terminal atoms of 0.02
C141 \\sim C140 \\sim C142: within 2A with sigma of 0.01 and sigma for terminal
atoms of 0.02
C181 \\sim C180 \\sim C182: within 2A with sigma of 0.01 and sigma for terminal
atoms of 0.02
C9 \\sim O8 \\sim C6 \\sim C10 \\sim C11 \\sim C5: within 2A with sigma of 0.01
and sigma for terminal atoms of 0.01
S16 \\sim C108 \\sim C109: within 2A with sigma of 0.01 and sigma for terminal
atoms of 0.01
C148 \\sim S4 \\sim C149: within 2A with sigma of 0.01 and sigma for terminal
atoms of 0.01
C156 \\sim S3 \\sim C157: within 2A with sigma of 0.01 and sigma for terminal
atoms of 0.01
S3 \\sim C156 \\sim C157: within 2A with sigma of 0.01 and sigma for terminal
atoms of 0.005
C218 \\sim C214 \\sim C215 \\sim C216 \\sim C219 \\sim C217: within 2A with
sigma of 0.01 and sigma for terminal atoms of 0.01
S4 \\sim C148 \\sim C149: within 2A with sigma of 0.005 and sigma for terminal
atoms of 0.002
C156 \\sim S6 \\sim C164 \\sim C165: within 2A with sigma of 0.005 and sigma
for terminal atoms of 0.002
C205 \\sim C204 \\sim S17 \\sim C206: within 2A with sigma of 0.04 and sigma
for terminal atoms of 0.08
C206 \\sim C205 \\sim C204: within 2A with sigma of 0.01 and sigma for terminal
atoms of 0.02
: with sigma of 0.1 and sigma for terminal atoms of 0.2
6. Others
 Fixed Uiso: C148(0.3) C149(0.3) C155(0.3) C150(0.3) C151(0.3) C152(0.3)
 C153(0.3) C154(0.3) C156(0.3) C157(0.3) C158(0.3) C163(0.3) C162(0.3)
 C161(0.3) C160(0.3) C159(0.3) C164(0.3) C165(0.3) C166(0.3) C167(0.3)
 C168(0.3) C169(0.3) C170(0.3) C171(0.3)
7.a Secondary CH2 refined with riding coordinates:
 C100(H10A,H10B), C101(H10C,H10D), C108(H10E,H10F), C109(H10G,H10H), C116(H11A,
 H11B), C117(H11C,H11D), C124(H12A,H12B), C125(H12C,H12D), C132(H13A,H13B),
 C133(H13C,H13D), C140(H14A,H14B), C141(H14C,H14D), C148(H14E,H14F), C149(H14G,
 H14H), C156(H15A,H15B), C157(H15C,H15D), C164(H16A,H16B), C165(H16C,H16D),
 C172(H17A,H17B), C173(H17C,H17D), C180(H18A,H18B), C181(H18C,H18D), C188(H18E,
 H18F), C189(H18G,H18H), C196(H19A,H19B), C197(H19C,H19D), C204(H20A,H20B),
 C205(H20C,H20D), C212(H21A,H21B), C213(H21C,H21D), C220(H22A,H22B), C221(H22C,
 H22D), C228(H22E,H22F), C229(H22G,H22H), C236(H23A,H23B), C237(H23C,H23D)
7.b Aromatic/amide H refined with riding coordinates:
 C5(H5), C4(H4), C3(H3), C12(H12), C11(H11), C10(H10), C19(H19), C18(H18),
 C17(H17), C24(H24), C25(H25), C26(H26), C33(H33), C32(H32), C31(H31), C39(H39),
  C40(H40), C41(H41), C106(H106), C105(H105), C104(H104), C103(H103),
 C107(H107), C115(H115), C114(H114), C113(H113), C112(H112), C111(H111),
 C123(H123), C122(H122), C121(H121), C120(H120), C119(H119), C131(H131),
 C130(H130), C129(H129), C128(H128), C127(H127), C139(H139), C138(H138),
 C137(H137), C136(H136), C135(H135), C147(H147), C146(H146), C145(H145),
 C144(H144), C143(H143), C155(H155), C151(H151), C152(H152), C153(H153),
 C154(H154), C163(H163), C162(H162), C161(H161), C160(H160), C159(H159),
 C167(H167), C168(H168), C169(H169), C170(H170), C171(H171), C175(H175),
 C176(H176), C177(H177), C178(H178), C179(H179), C187(H187), C186(H186),
 C185(H185), C184(H184), C183(H183), C195(H195), C194(H194), C193(H193),
 C192(H192), C191(H191), C199(H199), C200(H200), C201(H201), C202(H202),
 C203(H203), C207(H207), C208(H208), C209(H209), C210(H210), C211(H211),
 C217(H217), C216(H216), C215(H215), C219(H219), C218(H218), C223(H223),
 C224(H224), C225(H225), C226(H226), C227(H227), C235(H235), C234(H234),
 C233(H233), C232(H232), C231(H231), C243(H243), C242(H242), C241(H241),
 C240(H240), C239(H239)
7.c Fitted hexagon refined as free rotating group:
 C7(C6,C5,C4,C3,C2), C14(C13,C12,C11,C10,C9), C21(C20,C19,C18,C17,C16),
 C23(C24,C25,C26,C27,C28), C35(C34,C33,C32,C31,C30), C37(C38,C39,C40,C41,C42),
 C106(C105,C104,C103,C102,C107), C110(C115,C114,C113,C112,C111), C118(C123,C122,
 C121,C120,C119), C126(C131,C130,C129,C128,C127), C134(C139,C138,C137,C136,
 C135), C142(C147,C146,C145,C144,C143), C155(C150,C151,C152,C153,C154),
 C158(C163,C162,C161,C160,C159), C166(C167,C168,C169,C170,C171), C174(C175,C176,
 C177,C178,C179), C187(C186,C185,C184,C183,C182), C190(C195,C194,C193,C192,
 C191), C198(C199,C200,C201,C202,C203), C206(C207,C208,C209,C210,C211),
 C217(C216,C215,C214,C219,C218), C222(C223,C224,C225,C226,C227), C230(C235,C234,
 C233,C232,C231), C238(C243,C242,C241,C240,C239)
;
_olex2_submission_special_instructions 'No special instructions were received'
_oxdiff_exptl_absorpt_empirical_details
;
Empirical correction (ABSPACK) includes:
- Absorption correction using spherical harmonics
- Frame scaling
;
_oxdiff_exptl_absorpt_empirical_full_max 1.397
_oxdiff_exptl_absorpt_empirical_full_min 0.675

loop_
_space_group_symop_operation_xyz
'x, y, z'
'-x+1/2, -y, z+1/2'
'-y+1/4, x+3/4, z+1/4'
'y+1/4, -x+1/4, z+3/4'
'-x+1/2, y, -z'
'x, -y, -z+1/2'
'y+1/4, x+3/4, -z+3/4'
'-y+1/4, -x+1/4, -z+1/4'
'x+1/2, y+1/2, z+1/2'
'-x+1, -y+1/2, z+1'
'-y+3/4, x+5/4, z+3/4'
'y+3/4, -x+3/4, z+5/4'
'-x+1, y+1/2, -z+1/2'
'x+1/2, -y+1/2, -z+1'
'y+3/4, x+5/4, -z+5/4'
'-y+3/4, -x+3/4, -z+3/4'
'-x, -y, -z'
'x-1/2, y, -z-1/2'
'y-1/4, -x-3/4, -z-1/4'
'-y-1/4, x-1/4, -z-3/4'
'x-1/2, -y, z'
'-x, y, z-1/2'
'-y-1/4, -x-3/4, z-3/4'
'y-1/4, x-1/4, z-1/4'
'-x+1/2, -y+1/2, -z+1/2'
'x, y+1/2, -z'
'y+1/4, -x-1/4, -z+1/4'
'-y+1/4, x+1/4, -z-1/4'
'x, -y+1/2, z+1/2'
'-x+1/2, y+1/2, z'
'-y+1/4, -x-1/4, z-1/4'
'y+1/4, x+1/4, z+1/4'

loop_
_atom_site_label
_atom_site_type_symbol
_atom_site_fract_x
_atom_site_fract_y
_atom_site_fract_z
_atom_site_U_iso_or_equiv
_atom_site_adp_type
_atom_site_occupancy
_atom_site_site_symmetry_order
_atom_site_calc_flag
_atom_site_refinement_flags_posn
_atom_site_refinement_flags_adp
_atom_site_refinement_flags_occupancy
_atom_site_disorder_assembly
_atom_site_disorder_group
Cu1 Cu 0.32413(7) 0.36022(7) 0.57645(5) 0.1316(12) Uani 1 1 d . . . . .
Cu2 Cu 0.24405(6) 0.35977(6) 0.56493(4) 0.1149(10) Uani 1 1 d . . . . .
Cu3 Cu 0.19901(6) 0.30731(7) 0.55422(4) 0.1177(10) Uani 1 1 d . . . . .
Cu4 Cu 0.27945(5) 0.31206(5) 0.56432(4) 0.0970(8) Uani 1 1 d . . . . .
Cu5 Cu 0.28055(5) 0.35512(4) 0.53485(4) 0.0894(7) Uani 1 1 d . . . . .
Cu6 Cu 0.2500 0.34252(5) 0.5000 0.0703(8) Uani 1 2 d S T P . .
Cu7 Cu 0.28315(5) 0.35377(5) 0.47071(4) 0.0927(7) Uani 1 1 d . . . . .
Cu8 Cu 0.32944(6) 0.35078(8) 0.45224(5) 0.1289(11) Uani 1 1 d . . . . .
Cu9 Cu 0.32762(5) 0.32028(5) 0.48604(4) 0.1002(8) Uani 1 1 d . . . . .
Cu10 Cu 0.27295(4) 0.30453(4) 0.52355(3) 0.0679(6) Uani 1 1 d . . . . .
Cu11 Cu 0.32212(5) 0.31684(5) 0.53544(4) 0.0930(8) Uani 1 1 d . . . . .
Cu12 Cu 0.32144(7) 0.27934(6) 0.57160(5) 0.1151(10) Uani 1 1 d . . . . .
Cu13 Cu 0.27841(4) 0.30375(4) 0.48282(3) 0.0717(6) Uani 1 1 d . . . . .
Cu14 Cu 0.25812(4) 0.27820(4) 0.44962(4) 0.0810(7) Uani 1 1 d . . . . .
Cu15 Cu 0.21810(6) 0.24667(6) 0.43710(5) 0.1102(9) Uani 1 1 d . . . . .
Cu16 Cu 0.27938(4) 0.25186(4) 0.48174(4) 0.0784(7) Uani 1 1 d . . . . .
Cu17 Cu 0.31386(4) 0.27782(4) 0.50648(4) 0.0771(7) Uani 1 1 d . . . . .
Cu18 Cu 0.27203(4) 0.25244(4) 0.52248(4) 0.0760(6) Uani 1 1 d . . . . .
Cu19 Cu 0.29931(6) 0.24409(7) 0.44341(5) 0.1279(11) Uani 1 1 d . . . . .
Cu20 Cu 0.26412(8) 0.19775(7) 0.43577(6) 0.1452(14) Uani 1 1 d . U . . .
Cu21 Cu 0.28983(7) 0.20149(5) 0.47199(6) 0.1239(11) Uani 1 1 d . . . . .
Cu22 Cu 0.34572(9) 0.19443(12) 0.44252(8) 0.211(3) Uani 1 1 d . U . . .
Cu23 Cu 0.2500 0.21366(6) 0.5000 0.0861(10) Uani 1 2 d S T P A .
Cu24 Cu 0.33062(5) 0.23928(6) 0.48050(5) 0.1081(9) Uani 1 1 d . . . . .
Cu25 Cu 0.33096(6) 0.19536(6) 0.50562(6) 0.1280(11) Uani 1 1 d . . . . .
Cu26 Cu 0.27406(6) 0.20177(5) 0.53519(5) 0.1124(10) Uani 1 1 d . U . . .
Cu27 Cu 0.32093(5) 0.23570(5) 0.53171(5) 0.1036(9) Uani 1 1 d . . . . .
Cu28 Cu 0.31316(7) 0.20240(6) 0.56461(6) 0.1352(12) Uani 1 1 d . . . . .
Cu29 Cu 0.33000(6) 0.36084(6) 0.51289(5) 0.1196(10) Uani 1 1 d . . . . .
Cu30 Cu 0.34206(7) 0.27580(11) 0.44380(7) 0.1737(19) Uani 1 1 d . U . . .
S1 S 0.31324(13) 0.31742(11) 0.58667(8) 0.1186(17) Uani 1 1 d . . . . .
S2 S 0.34459(11) 0.35384(11) 0.54393(9) 0.1175(17) Uani 1 1 d . . . . .
S3 S 0.28357(14) 0.37701(12) 0.56567(10) 0.1343(19) Uani 1 1 d D U . . .
S4 S 0.2045(2) 0.37614(19) 0.55852(12) 0.190(2) Uani 1 1 d D U . . .
S5 S 0.23624(12) 0.31562(12) 0.57302(7) 0.1126(16) Uani 1 1 d . . . . .
S6 S 0.28726(12) 0.37243(9) 0.50301(8) 0.1133(14) Uani 1 1 d D U . . .
S7 S 0.35090(12) 0.35943(13) 0.48220(9) 0.129(2) Uani 1 1 d . . . . .
S8 S 0.33849(9) 0.27564(9) 0.53898(9) 0.1034(14) Uani 1 1 d . . . . .
S9 S 0.31701(14) 0.23876(13) 0.58477(10) 0.136(2) Uani 1 1 d . . . . .
S10 S 0.34213(12) 0.19692(11) 0.53932(13) 0.139(2) Uani 1 1 d . . . . .
S11 S 0.27489(16) 0.17895(13) 0.56570(12) 0.157(2) Uani 1 1 d D U . . .
S12 S 0.34767(9) 0.28047(12) 0.48000(10) 0.1193(18) Uani 1 1 d . U . . .
S13 S 0.34226(13) 0.3166(2) 0.43237(10) 0.162(3) Uani 1 1 d . . . . .
S14 S 0.26070(12) 0.24110(13) 0.42627(9) 0.1258(19) Uani 1 1 d . . . . .
S15 S 0.33916(14) 0.2366(2) 0.42937(13) 0.178(4) Uani 1 1 d . U . . .
S16 S 0.28704(11) 0.18368(9) 0.50401(10) 0.1199(17) Uani 1 1 d . U . . .
S17 S 0.35410(12) 0.20174(15) 0.47750(12) 0.154(3) Uani 1 1 d . U . . .
S18 S 0.30231(17) 0.17914(17) 0.44251(17) 0.203(4) Uani 1 1 d D U . A 1
P1 P 0.34781(16) 0.38146(17) 0.59930(13) 0.161(3) Uani 1 1 d . . . . .
P2 P 0.3729(2) 0.1691(3) 0.4257(2) 0.298(8) Uani 1 1 d D U . . .
O1 O 0.3260(7) 0.3794(7) 0.6423(5) 0.256(12) Uiso 1 1 d . U . . .
O8 O 0.3553(6) 0.4362(6) 0.5892(4) 0.225(7) Uiso 1 1 d . U . . .
O15 O 0.4012(6) 0.3627(6) 0.6022(5) 0.232(9) Uiso 1 1 d . U . . .
O22 O 0.4171(7) 0.2019(8) 0.4002(5) 0.332(6) Uiso 1 1 d D U . . .
O29 O 0.3423(7) 0.1396(7) 0.3932(5) 0.318(9) Uiso 1 1 d D U . . .
O36 O 0.4045(7) 0.1288(7) 0.4522(4) 0.334(6) Uiso 1 1 d D U . . .
C7 C 0.3367(6) 0.4110(6) 0.6126(5) 0.210(11) Uiso 1 1 d . U . . .
C6 C 0.3364(6) 0.4378(7) 0.6086(4) 0.225(8) Uiso 1 1 d G U . . .
C5 C 0.3238(6) 0.4547(5) 0.6223(6) 0.225(10) Uiso 1 1 d G U . . .
H5 H 0.3236 0.4731 0.6196 0.270 Uiso 1 1 calc R . . . .
C4 C 0.3115(6) 0.4448(7) 0.6399(5) 0.257(14) Uiso 1 1 d G U . . .
H4 H 0.3029 0.4564 0.6492 0.308 Uiso 1 1 calc R . . . .
C3 C 0.3118(6) 0.4180(8) 0.6438(4) 0.273(14) Uiso 1 1 d G U . . .
H3 H 0.3034 0.4112 0.6558 0.328 Uiso 1 1 calc R . . . .
C2 C 0.3244(7) 0.4011(5) 0.6301(6) 0.231(12) Uiso 1 1 d G U . . .
C14 C 0.3791(4) 0.3976(5) 0.5933(4) 0.181(11) Uiso 1 1 d . U . . .
C13 C 0.4027(5) 0.3839(4) 0.5923(3) 0.177(11) Uiso 1 1 d G . . . .
C12 C 0.4253(4) 0.3964(5) 0.5855(3) 0.177(11) Uiso 1 1 d G . . . .
H12 H 0.4414 0.3870 0.5848 0.212 Uiso 1 1 calc R . . . .
C11 C 0.4244(5) 0.4227(5) 0.5797(4) 0.212(11) Uiso 1 1 d G U . . .
H11 H 0.4399 0.4313 0.5751 0.255 Uiso 1 1 calc R . . . .
C10 C 0.4009(6) 0.4364(4) 0.5807(4) 0.213(9) Uiso 1 1 d G U . . .
H10 H 0.4003 0.4544 0.5768 0.256 Uiso 1 1 calc R . . . .
C9 C 0.3782(4) 0.4239(5) 0.5875(4) 0.207(8) Uiso 1 1 d G U . . .
C21 C 0.3607(6) 0.3696(5) 0.6206(4) 0.167(10) Uiso 1 1 d . . . . .
C20 C 0.3477(5) 0.3658(6) 0.6393(5) 0.227(15) Uiso 1 1 d G U . . .
C19 C 0.3595(7) 0.3513(7) 0.6550(4) 0.269(18) Uiso 1 1 d G U . . .
H19 H 0.3506 0.3487 0.6678 0.322 Uiso 1 1 calc R . . . .
C18 C 0.3843(8) 0.3406(6) 0.6520(5) 0.256(13) Uiso 1 1 d G U . . .
H18 H 0.3924 0.3307 0.6628 0.307 Uiso 1 1 calc R . . . .
C17 C 0.3973(5) 0.3444(6) 0.6333(6) 0.257(11) Uiso 1 1 d G U . . .
H17 H 0.4143 0.3371 0.6313 0.308 Uiso 1 1 calc R . . . .
C16 C 0.3855(6) 0.3589(6) 0.6176(4) 0.243(10) Uiso 1 1 d G U . . .
C23 C 0.3923(6) 0.1928(6) 0.3931(4) 0.331(7) Uiso 1 1 d D U . . .
C24 C 0.3926(8) 0.1980(8) 0.3719(5) 0.330(7) Uiso 1 1 d G U . . .
H24 H 0.4040 0.2111 0.3665 0.396 Uiso 1 1 calc R . . . .
C25 C 0.3761(8) 0.1842(8) 0.3586(3) 0.330(7) Uiso 1 1 d G U . . .
H25 H 0.3763 0.1878 0.3442 0.396 Uiso 1 1 calc R . . . .
C26 C 0.3593(8) 0.1651(8) 0.3665(3) 0.330(7) Uiso 1 1 d G U . . .
H26 H 0.3481 0.1557 0.3574 0.395 Uiso 1 1 calc R . . . .
C27 C 0.3590(7) 0.1599(6) 0.3877(4) 0.329(7) Uiso 1 1 d DG U . . .
C28 C 0.3755(5) 0.1737(5) 0.4009(3) 0.330(7) Uiso 1 1 d DG U . . .
C35 C 0.3705(4) 0.1372(4) 0.4244(3) 0.334(7) Uiso 1 1 d D U . . .
C34 C 0.3855(4) 0.1212(4) 0.4373(3) 0.334(7) Uiso 1 1 d DG U . . .
C33 C 0.3831(6) 0.0941(4) 0.4361(5) 0.334(7) Uiso 1 1 d G U . . .
H33 H 0.3934 0.0832 0.4449 0.401 Uiso 1 1 calc R . . . .
C32 C 0.3656(7) 0.0829(4) 0.4221(6) 0.334(7) Uiso 1 1 d G U . . .
H32 H 0.3639 0.0644 0.4214 0.401 Uiso 1 1 calc R . . . .
C31 C 0.3505(7) 0.0989(6) 0.4093(5) 0.334(7) Uiso 1 1 d G U . . .
H31 H 0.3386 0.0912 0.3998 0.401 Uiso 1 1 calc R . . . .
C30 C 0.3530(5) 0.1260(5) 0.4105(4) 0.334(7) Uiso 1 1 d DG U . . .
C37 C 0.4043(3) 0.1691(4) 0.4289(3) 0.333(6) Uiso 1 1 d D U . . .
C38 C 0.4163(4) 0.1502(5) 0.4412(5) 0.333(6) Uiso 1 1 d DG U . . .
C39 C 0.4434(5) 0.1505(6) 0.4439(6) 0.333(6) Uiso 1 1 d G U . . .
H39 H 0.4516 0.1376 0.4523 0.400 Uiso 1 1 calc R . . . .
C40 C 0.4585(3) 0.1697(7) 0.4342(6) 0.333(7) Uiso 1 1 d G U . . .
H40 H 0.4770 0.1699 0.4361 0.400 Uiso 1 1 calc R . . . .
C41 C 0.4465(5) 0.1886(8) 0.4219(6) 0.333(6) Uiso 1 1 d G U . . .
H41 H 0.4568 0.2018 0.4153 0.399 Uiso 1 1 calc R . . . .
C42 C 0.4194(5) 0.1883(6) 0.4192(5) 0.332(6) Uiso 1 1 d DG U . . .
C100 C 0.2998(8) 0.1461(4) 0.4347(5) 0.191(12) Uiso 1 1 d D U . . .
H10A H 0.3167 0.1372 0.4376 0.230 Uiso 1 1 calc R . . A .
H10B H 0.2860 0.1374 0.4431 0.230 Uiso 1 1 calc R . . A .
C101 C 0.2934(7) 0.1430(6) 0.4127(5) 0.202(12) Uiso 1 1 d D U . . .
H10C H 0.3077 0.1511 0.4045 0.243 Uiso 1 1 calc R . . . .
H10D H 0.2772 0.1530 0.4098 0.243 Uiso 1 1 calc R . . . .
C106 C 0.2925(8) 0.0706(10) 0.4155(7) 0.308(10) Uiso 1 1 d . U . . .
H106 H 0.2964 0.0578 0.4257 0.369 Uiso 1 1 calc R . . . .
C105 C 0.2841(7) 0.0630(6) 0.3959(9) 0.307(10) Uiso 1 1 d G U . . .
H105 H 0.2822 0.0449 0.3928 0.369 Uiso 1 1 calc R . . . .
C104 C 0.2785(7) 0.0819(11) 0.3810(5) 0.307(10) Uiso 1 1 d G U . . .
H104 H 0.2727 0.0766 0.3676 0.369 Uiso 1 1 calc R . . . .
C103 C 0.2813(7) 0.1084(9) 0.3857(7) 0.307(10) Uiso 1 1 d G U . . .
H103 H 0.2774 0.1212 0.3755 0.369 Uiso 1 1 calc R . . . .
C102 C 0.2897(6) 0.1160(6) 0.4053(9) 0.307(10) Uiso 1 1 d DG U . . .
C107 C 0.2953(7) 0.0971(11) 0.4202(5) 0.307(10) Uiso 1 1 d G U . . .
H107 H 0.3011 0.1024 0.4336 0.369 Uiso 1 1 calc R . . . .
C108 C 0.2842(7) 0.1486(8) 0.4981(6) 0.193(4) Uiso 1 1 d . U . . .
H10E H 0.2742 0.1396 0.5091 0.231 Uiso 1 1 calc R . . . .
H10F H 0.2748 0.1461 0.4848 0.231 Uiso 1 1 calc R . . . .
C109 C 0.3134(6) 0.1367(7) 0.4966(4) 0.195(4) Uiso 1 1 d . U . . .
H10G H 0.3247 0.1479 0.4878 0.233 Uiso 1 1 calc R . . . .
H10H H 0.3214 0.1352 0.5105 0.233 Uiso 1 1 calc DR . . . .
C110 C 0.3101(6) 0.1101(4) 0.4869(3) 0.197(4) Uiso 1 1 d . U . . .
C115 C 0.2858(4) 0.1000(5) 0.4811(3) 0.197(4) Uiso 1 1 d G U . . .
H115 H 0.2703 0.1100 0.4832 0.237 Uiso 1 1 calc R . . . .
C114 C 0.2842(4) 0.0752(5) 0.4722(3) 0.198(4) Uiso 1 1 d G U . . .
H114 H 0.2676 0.0683 0.4682 0.238 Uiso 1 1 calc R . . . .
C113 C 0.3068(6) 0.0605(4) 0.4691(3) 0.198(4) Uiso 1 1 d G U . . .
H113 H 0.3057 0.0435 0.4630 0.238 Uiso 1 1 calc R . . . .
C112 C 0.3311(4) 0.0705(5) 0.4749(4) 0.198(4) Uiso 1 1 d G U . . .
H112 H 0.3466 0.0605 0.4728 0.238 Uiso 1 1 calc R . . . .
C111 C 0.3327(4) 0.0953(5) 0.4838(3) 0.197(4) Uiso 1 1 d G U . . .
H111 H 0.3493 0.1022 0.4878 0.237 Uiso 1 1 calc R . . . .
C116 C 0.2792(7) 0.1437(4) 0.5611(6) 0.210(4) Uiso 1 1 d D U . . .
H11A H 0.2811 0.1354 0.5749 0.252 Uiso 1 1 calc R . . . .
H11B H 0.2625 0.1372 0.5553 0.252 Uiso 1 1 calc R . . . .
C117 C 0.3000(6) 0.1330(5) 0.5482(4) 0.212(4) Uiso 1 1 d D U . . .
H11C H 0.2970 0.1410 0.5344 0.254 Uiso 1 1 calc DR . . . .
H11D H 0.3162 0.1413 0.5536 0.254 Uiso 1 1 calc R . . . .
C118 C 0.3074(4) 0.1074(4) 0.5437(3) 0.213(4) Uiso 1 1 d D U . . .
C123 C 0.2904(4) 0.0909(5) 0.5330(3) 0.214(4) Uiso 1 1 d DG U . . .
H123 H 0.2737 0.0971 0.5287 0.256 Uiso 1 1 calc R . . . .
C122 C 0.2979(5) 0.0652(5) 0.5286(4) 0.214(4) Uiso 1 1 d G U . . .
H122 H 0.2863 0.0540 0.5212 0.257 Uiso 1 1 calc R . . . .
C121 C 0.3223(6) 0.0561(4) 0.5349(4) 0.214(4) Uiso 1 1 d G U . . .
H121 H 0.3274 0.0386 0.5318 0.257 Uiso 1 1 calc R . . . .
C120 C 0.3393(4) 0.0726(5) 0.5456(4) 0.214(4) Uiso 1 1 d G U . . .
H120 H 0.3560 0.0663 0.5499 0.257 Uiso 1 1 calc R . . . .
C119 C 0.3318(4) 0.0982(5) 0.5500(3) 0.214(4) Uiso 1 1 d DG U . . .
H119 H 0.3434 0.1095 0.5574 0.257 Uiso 1 1 calc R . . . .
C124 C 0.3032(5) 0.2336(5) 0.6108(4) 0.145(8) Uiso 1 1 d D U . . .
H12A H 0.3015 0.2507 0.6180 0.174 Uiso 1 1 calc R . . . .
H12B H 0.2855 0.2258 0.6096 0.174 Uiso 1 1 calc R . . . .
C125 C 0.3204(7) 0.2159(7) 0.6229(6) 0.193(12) Uiso 1 1 d D U . . .
H12C H 0.3388 0.2221 0.6216 0.232 Uiso 1 1 calc R . . . .
H12D H 0.3155 0.2171 0.6377 0.232 Uiso 1 1 calc R . . . .
C126 C 0.3192(6) 0.1890(4) 0.6166(4) 0.184(11) Uiso 1 1 d . U . . .
C131 C 0.2967(5) 0.1750(6) 0.6218(4) 0.212(13) Uiso 1 1 d G U . . .
H131 H 0.2829 0.1834 0.6291 0.254 Uiso 1 1 calc R . . . .
C130 C 0.2945(4) 0.1487(6) 0.6164(4) 0.224(14) Uiso 1 1 d G U . . .
H130 H 0.2792 0.1391 0.6200 0.269 Uiso 1 1 calc R . . . .
C129 C 0.3148(6) 0.1364(4) 0.6058(4) 0.185(11) Uiso 1 1 d G U . . .
H129 H 0.3133 0.1184 0.6021 0.221 Uiso 1 1 calc R . . . .
C128 C 0.3373(5) 0.1504(5) 0.6005(4) 0.223(14) Uiso 1 1 d G U . . .
H128 H 0.3511 0.1420 0.5932 0.268 Uiso 1 1 calc R . . . .
C127 C 0.3395(4) 0.1767(5) 0.6059(4) 0.186(11) Uiso 1 1 d G U . . .
H127 H 0.3548 0.1863 0.6023 0.223 Uiso 1 1 calc R . . . .
C132 C 0.3070(5) 0.3122(5) 0.6143(4) 0.137(7) Uiso 1 1 d . . . . .
H13A H 0.3047 0.3294 0.6213 0.164 Uiso 1 1 calc R . . . .
H13B H 0.2905 0.3021 0.6161 0.164 Uiso 1 1 calc R . . . .
C133 C 0.3296(5) 0.2973(5) 0.6245(4) 0.136(8) Uiso 1 1 d . . . . .
H13C H 0.3341 0.2824 0.6153 0.163 Uiso 1 1 calc R . . . .
H13D H 0.3450 0.3091 0.6247 0.163 Uiso 1 1 calc R . . . .
C134 C 0.3263(7) 0.2866(6) 0.6459(4) 0.197(13) Uiso 1 1 d . . . . .
C139 C 0.3038(6) 0.2930(6) 0.6570(6) 0.269(13) Uiso 1 1 d G U . . .
H139 H 0.2910 0.3043 0.6511 0.323 Uiso 1 1 calc R . . . .
C138 C 0.3000(6) 0.2827(8) 0.6768(6) 0.272(12) Uiso 1 1 d G U . . .
H138 H 0.2846 0.2870 0.6844 0.327 Uiso 1 1 calc R . . . .
C137 C 0.3187(9) 0.2661(7) 0.6854(4) 0.274(12) Uiso 1 1 d G U . . .
H137 H 0.3161 0.2590 0.6989 0.329 Uiso 1 1 calc R . . . .
C136 C 0.3412(7) 0.2597(6) 0.6742(6) 0.276(13) Uiso 1 1 d G U . . .
H136 H 0.3540 0.2484 0.6801 0.331 Uiso 1 1 calc R . . . .
C135 C 0.3450(5) 0.2700(6) 0.6545(5) 0.224(16) Uiso 1 1 d G . . . .
H135 H 0.3604 0.2657 0.6469 0.268 Uiso 1 1 calc R . . . .
C140 C 0.2340(6) 0.3104(6) 0.6013(4) 0.162(8) Uiso 1 1 d . U . . .
H14A H 0.2173 0.3015 0.6049 0.194 Uiso 1 1 calc R . . . .
H14B H 0.2487 0.2994 0.6063 0.194 Uiso 1 1 calc R . . . .
C141 C 0.2352(7) 0.3383(7) 0.6115(5) 0.172(7) Uiso 1 1 d . U . . .
H14C H 0.2506 0.3478 0.6059 0.206 Uiso 1 1 calc R . . . .
H14D H 0.2193 0.3483 0.6074 0.206 Uiso 1 1 calc R . . . .
C142 C 0.2370(7) 0.3384(7) 0.6357(4) 0.203(9) Uiso 1 1 d . U . . .
C147 C 0.2239(6) 0.3186(6) 0.6463(6) 0.250(13) Uiso 1 1 d G U . . .
H147 H 0.2111 0.3083 0.6394 0.300 Uiso 1 1 calc R . . . .
C146 C 0.2296(7) 0.3140(6) 0.6671(6) 0.281(15) Uiso 1 1 d G U . . .
H146 H 0.2207 0.3005 0.6744 0.337 Uiso 1 1 calc R . . . .
C145 C 0.2484(7) 0.3292(8) 0.6772(4) 0.264(14) Uiso 1 1 d G U . . .
H145 H 0.2522 0.3260 0.6914 0.317 Uiso 1 1 calc R . . . .
C144 C 0.2614(6) 0.3489(6) 0.6665(5) 0.239(13) Uiso 1 1 d G U . . .
H144 H 0.2742 0.3593 0.6734 0.287 Uiso 1 1 calc R . . . .
C143 C 0.2557(6) 0.3536(5) 0.6458(5) 0.240(13) Uiso 1 1 d G U . . .
H143 H 0.2647 0.3671 0.6385 0.288 Uiso 1 1 calc R . . . .
C148 C 0.1976(9) 0.4107(6) 0.5515(8) 0.300 Uiso 1 1 d D U . . .
H14E H 0.2135 0.4205 0.5558 0.360 Uiso 1 1 calc R . . . .
H14F H 0.1976 0.4109 0.5361 0.360 Uiso 1 1 calc R . . . .
C149 C 0.1757(7) 0.4273(6) 0.5575(6) 0.300 Uiso 1 1 d D U . . .
H14G H 0.1654 0.4171 0.5677 0.360 Uiso 1 1 calc R . . . .
H14H H 0.1834 0.4422 0.5652 0.360 Uiso 1 1 calc R . . . .
C155 C 0.1575(6) 0.4647(5) 0.5418(5) 0.300 Uiso 1 1 d D U . . .
H155 H 0.1696 0.4758 0.5489 0.360 Uiso 1 1 calc R . . . .
C150 C 0.1584(5) 0.4377(5) 0.5447(4) 0.300 Uiso 1 1 d DG U . . .
C151 C 0.1409(7) 0.4215(6) 0.5343(6) 0.300 Uiso 1 1 d DG U . . .
H151 H 0.1415 0.4030 0.5363 0.360 Uiso 1 1 calc R . . . .
C152 C 0.1224(7) 0.4323(9) 0.5209(5) 0.300 Uiso 1 1 d G U . . .
H152 H 0.1104 0.4212 0.5138 0.360 Uiso 1 1 calc R . . . .
C153 C 0.1215(6) 0.4593(9) 0.5180(4) 0.300 Uiso 1 1 d G U . . .
H153 H 0.1089 0.4667 0.5088 0.360 Uiso 1 1 calc R . . . .
C154 C 0.1391(8) 0.4755(6) 0.5284(5) 0.300 Uiso 1 1 d G U . . .
H154 H 0.1385 0.4940 0.5264 0.360 Uiso 1 1 calc R . . . .
C156 C 0.2854(12) 0.4133(4) 0.5632(8) 0.300 Uiso 1 1 d D U . . .
H15A H 0.3040 0.4187 0.5642 0.360 Uiso 1 1 calc R . . . .
H15B H 0.2790 0.4183 0.5492 0.360 Uiso 1 1 calc DR . . . .
C157 C 0.2702(10) 0.4275(7) 0.5786(6) 0.300 Uiso 1 1 d D U . . .
H15C H 0.2531 0.4184 0.5797 0.360 Uiso 1 1 calc R . . . .
H15D H 0.2793 0.4248 0.5921 0.360 Uiso 1 1 calc R . . . .
C158 C 0.2649(7) 0.4534(6) 0.5772(4) 0.300 Uiso 1 1 d D U . . .
C163 C 0.2401(6) 0.4619(8) 0.5712(5) 0.300 Uiso 1 1 d DG U . . .
H163 H 0.2267 0.4494 0.5682 0.360 Uiso 1 1 calc R . . . .
C162 C 0.2347(7) 0.4886(9) 0.5697(5) 0.300 Uiso 1 1 d G U . . .
H162 H 0.2178 0.4944 0.5656 0.360 Uiso 1 1 calc R . . . .
C161 C 0.2542(9) 0.5068(7) 0.5741(5) 0.300 Uiso 1 1 d G U . . .
H161 H 0.2506 0.5251 0.5731 0.360 Uiso 1 1 calc R . . . .
C160 C 0.2791(8) 0.4984(7) 0.5801(6) 0.300 Uiso 1 1 d G U . . .
H160 H 0.2924 0.5109 0.5832 0.360 Uiso 1 1 calc R . . . .
C159 C 0.2844(6) 0.4717(8) 0.5817(5) 0.300 Uiso 1 1 d DG U . . .
H159 H 0.3013 0.4659 0.5858 0.360 Uiso 1 1 calc R . . . .
C164 C 0.2840(9) 0.4048(10) 0.5061(9) 0.300 Uiso 1 1 d D U . . .
H16A H 0.2719 0.4105 0.4950 0.360 Uiso 1 1 calc R . . . .
H16B H 0.2742 0.4070 0.5193 0.360 Uiso 1 1 calc R . . . .
C165 C 0.3046(8) 0.4241(4) 0.5066(8) 0.300 Uiso 1 1 d D U . . .
H16C H 0.3135 0.4222 0.5202 0.360 Uiso 1 1 calc R . . . .
H16D H 0.3175 0.4190 0.4959 0.360 Uiso 1 1 calc R . . . .
C166 C 0.3001(5) 0.4500(4) 0.5041(5) 0.300 Uiso 1 1 d D U . . .
C167 C 0.3039(7) 0.4618(7) 0.4849(4) 0.300 Uiso 1 1 d DG U . . .
H167 H 0.3096 0.4516 0.4734 0.360 Uiso 1 1 calc R . . . .
C168 C 0.2995(7) 0.4886(7) 0.4825(5) 0.300 Uiso 1 1 d G U . . .
H168 H 0.3021 0.4966 0.4694 0.360 Uiso 1 1 calc R . . . .
C169 C 0.2912(7) 0.5035(5) 0.4993(6) 0.300 Uiso 1 1 d G U . . .
H169 H 0.2882 0.5218 0.4976 0.360 Uiso 1 1 calc R . . . .
C170 C 0.2874(7) 0.4917(6) 0.5185(5) 0.300 Uiso 1 1 d G U . . .
H170 H 0.2817 0.5019 0.5300 0.360 Uiso 1 1 calc R . . . .
C171 C 0.2918(7) 0.4650(6) 0.5209(4) 0.300 Uiso 1 1 d DG U . . .
H171 H 0.2891 0.4569 0.5340 0.360 Uiso 1 1 calc R . . . .
C172 C 0.3820(5) 0.3491(5) 0.5430(4) 0.135(7) Uiso 1 1 d . U . . .
H17A H 0.3888 0.3441 0.5568 0.162 Uiso 1 1 calc R . . . .
H17B H 0.3867 0.3352 0.5329 0.162 Uiso 1 1 calc R . . . .
C173 C 0.3934(6) 0.3751(6) 0.5363(4) 0.152(8) Uiso 1 1 d . U . . .
H17C H 0.3869 0.3891 0.5456 0.182 Uiso 1 1 calc R . . . .
H17D H 0.3873 0.3792 0.5220 0.182 Uiso 1 1 calc R . . . .
C174 C 0.4247(4) 0.3747(6) 0.5367(4) 0.172(10) Uiso 1 1 d . U . . .
C175 C 0.4403(6) 0.3529(5) 0.5409(4) 0.250(16) Uiso 1 1 d G U . . .
H175 H 0.4326 0.3373 0.5461 0.300 Uiso 1 1 calc R . . . .
C176 C 0.4673(6) 0.3541(5) 0.5375(4) 0.242(16) Uiso 1 1 d G U . . .
H176 H 0.4779 0.3393 0.5404 0.290 Uiso 1 1 calc R . . . .
C177 C 0.4785(4) 0.3770(7) 0.5299(4) 0.220(14) Uiso 1 1 d G U . . .
H177 H 0.4969 0.3778 0.5276 0.264 Uiso 1 1 calc R . . . .
C178 C 0.4629(6) 0.3987(5) 0.5257(4) 0.227(14) Uiso 1 1 d G U . . .
H178 H 0.4706 0.4144 0.5205 0.273 Uiso 1 1 calc R . . . .
C179 C 0.4360(6) 0.3976(5) 0.5291(4) 0.207(13) Uiso 1 1 d G U . . .
H179 H 0.4253 0.4124 0.5262 0.249 Uiso 1 1 calc R . . . .
C180 C 0.3758(7) 0.2763(7) 0.5380(5) 0.182(9) Uiso 1 1 d D U . . .
H18A H 0.3823 0.2602 0.5310 0.219 Uiso 1 1 calc R . . . .
H18B H 0.3817 0.2917 0.5298 0.219 Uiso 1 1 calc R . . . .
C181 C 0.3869(5) 0.2777(7) 0.5592(5) 0.209(9) Uiso 1 1 d D U . . .
H18C H 0.3805 0.2941 0.5658 0.250 Uiso 1 1 calc R . . . .
H18D H 0.3799 0.2628 0.5673 0.250 Uiso 1 1 calc R . . . .
C187 C 0.4290(6) 0.2951(5) 0.5730(4) 0.257(7) Uiso 1 1 d D U . . .
H187 H 0.4192 0.3071 0.5812 0.308 Uiso 1 1 calc R . . . .
C186 C 0.4562(6) 0.2955(6) 0.5734(5) 0.258(8) Uiso 1 1 d G U . . .
H186 H 0.4652 0.3077 0.5820 0.309 Uiso 1 1 calc R . . . .
C185 C 0.4704(5) 0.2779(7) 0.5613(5) 0.258(8) Uiso 1 1 d G U . . .
H185 H 0.4891 0.2781 0.5617 0.310 Uiso 1 1 calc R . . . .
C184 C 0.4574(6) 0.2600(6) 0.5488(4) 0.258(8) Uiso 1 1 d G U . . .
H184 H 0.4671 0.2479 0.5405 0.309 Uiso 1 1 calc R . . . .
C183 C 0.4301(6) 0.2596(5) 0.5483(4) 0.257(7) Uiso 1 1 d DG U . . .
H183 H 0.4211 0.2474 0.5398 0.308 Uiso 1 1 calc R . . . .
C182 C 0.4159(5) 0.2772(5) 0.5604(4) 0.256(7) Uiso 1 1 d DG U . . .
C188 C 0.3741(5) 0.2047(6) 0.5471(4) 0.144(8) Uiso 1 1 d . . . . .
H18E H 0.3839 0.2117 0.5351 0.172 Uiso 1 1 calc R . . . .
H18F H 0.3734 0.2187 0.5578 0.172 Uiso 1 1 calc R . . . .
C189 C 0.3892(5) 0.1811(6) 0.5560(4) 0.146(8) Uiso 1 1 d . . . . .
H18G H 0.3797 0.1747 0.5685 0.175 Uiso 1 1 calc R . . . .
H18H H 0.3890 0.1668 0.5456 0.175 Uiso 1 1 calc R . . . .
C190 C 0.4172(5) 0.1866(5) 0.5619(4) 0.193(10) Uiso 1 1 d . U . . .
C195 C 0.4198(4) 0.2018(5) 0.5797(4) 0.174(9) Uiso 1 1 d G U . . .
H195 H 0.4047 0.2085 0.5865 0.209 Uiso 1 1 calc R . . . .
C194 C 0.4446(6) 0.2070(5) 0.5876(3) 0.201(11) Uiso 1 1 d G U . . .
H194 H 0.4465 0.2174 0.5998 0.241 Uiso 1 1 calc R . . . .
C193 C 0.4668(4) 0.1972(6) 0.5778(5) 0.244(13) Uiso 1 1 d G U . . .
H193 H 0.4838 0.2008 0.5832 0.293 Uiso 1 1 calc R . . . .
C192 C 0.4641(5) 0.1820(6) 0.5599(5) 0.232(13) Uiso 1 1 d G U . . .
H192 H 0.4793 0.1753 0.5532 0.279 Uiso 1 1 calc R . . . .
C191 C 0.4393(7) 0.1768(5) 0.5520(3) 0.240(13) Uiso 1 1 d G U . . .
H191 H 0.4375 0.1664 0.5398 0.288 Uiso 1 1 calc R . . . .
C196 C 0.3829(6) 0.2732(9) 0.4892(6) 0.220(12) Uiso 1 1 d D U . . .
H19A H 0.3898 0.2867 0.4988 0.264 Uiso 1 1 calc DR . . . .
H19B H 0.3848 0.2555 0.4954 0.264 Uiso 1 1 calc R . . . .
C197 C 0.3943(5) 0.2749(9) 0.4688(6) 0.316(15) Uiso 1 1 d D U . . .
H19C H 0.3947 0.2934 0.4640 0.379 Uiso 1 1 calc R . . . .
H19D H 0.3840 0.2644 0.4588 0.379 Uiso 1 1 calc R . . . .
C198 C 0.4213(3) 0.2643(7) 0.4707(5) 0.401(13) Uiso 1 1 d D U . . .
C199 C 0.4354(4) 0.2680(8) 0.4889(5) 0.401(13) Uiso 1 1 d DG U . . .
H199 H 0.4280 0.2777 0.5000 0.481 Uiso 1 1 calc DR . . . .
C200 C 0.4605(4) 0.2574(7) 0.4908(6) 0.401(13) Uiso 1 1 d G U . . .
H200 H 0.4702 0.2599 0.5033 0.482 Uiso 1 1 calc R . . . .
C201 C 0.4714(2) 0.2432(3) 0.4745(7) 0.401(13) Uiso 1 1 d DG U . . .
H201 H 0.4885 0.2360 0.4758 0.482 Uiso 1 1 calc DR . . . .
C202 C 0.4572(5) 0.2396(7) 0.4563(7) 0.401(13) Uiso 1 1 d G U . . .
H202 H 0.4646 0.2299 0.4452 0.482 Uiso 1 1 calc R . . . .
C203 C 0.4321(5) 0.2501(8) 0.4544(5) 0.401(13) Uiso 1 1 d DG U . . .
H203 H 0.4225 0.2476 0.4420 0.481 Uiso 1 1 calc R . . . .
C204 C 0.3871(9) 0.1996(8) 0.4852(7) 0.241(11) Uiso 1 1 d D U . . .
H20A H 0.3973 0.2071 0.4736 0.289 Uiso 1 1 calc R . . . .
H20B H 0.3889 0.2120 0.4969 0.289 Uiso 1 1 calc R . . . .
C205 C 0.4012(7) 0.1763(9) 0.4914(7) 0.273(10) Uiso 1 1 d D U . . .
H20C H 0.3963 0.1631 0.4808 0.327 Uiso 1 1 calc R . . . .
H20D H 0.3922 0.1706 0.5043 0.327 Uiso 1 1 calc R . . . .
C206 C 0.4262(6) 0.1715(6) 0.4951(4) 0.309(9) Uiso 1 1 d D U . . .
C207 C 0.4342(8) 0.1462(5) 0.5003(5) 0.310(9) Uiso 1 1 d DG U . . .
H207 H 0.4219 0.1322 0.5001 0.372 Uiso 1 1 calc R . . . .
C208 C 0.4602(8) 0.1415(7) 0.5056(6) 0.310(9) Uiso 1 1 d G U . . .
H208 H 0.4657 0.1242 0.5091 0.373 Uiso 1 1 calc R . . . .
C209 C 0.4782(6) 0.1620(10) 0.5059(5) 0.311(9) Uiso 1 1 d G U . . .
H209 H 0.4960 0.1588 0.5095 0.373 Uiso 1 1 calc R . . . .
C210 C 0.4702(8) 0.1873(8) 0.5007(6) 0.310(9) Uiso 1 1 d G U . . .
H210 H 0.4825 0.2013 0.5009 0.372 Uiso 1 1 calc R . . . .
C211 C 0.4442(8) 0.1920(5) 0.4954(6) 0.310(9) Uiso 1 1 d DG U . . .
H211 H 0.4387 0.2093 0.4919 0.372 Uiso 1 1 calc R . . . .
C212 C 0.3371(7) 0.3247(7) 0.4039(5) 0.182(11) Uiso 1 1 d . U . . .
H21A H 0.3356 0.3081 0.3961 0.218 Uiso 1 1 calc R . . . .
H21B H 0.3202 0.3342 0.4024 0.218 Uiso 1 1 calc R . . . .
C213 C 0.3584(7) 0.3410(6) 0.3942(5) 0.167(9) Uiso 1 1 d . U . . .
H21C H 0.3611 0.3573 0.4023 0.201 Uiso 1 1 calc R . . . .
H21D H 0.3751 0.3311 0.3939 0.201 Uiso 1 1 calc R . . . .
C217 C 0.3390(6) 0.3593(7) 0.3329(4) 0.234(10) Uiso 1 1 d . U . . .
H217 H 0.3350 0.3635 0.3189 0.281 Uiso 1 1 calc R . . . .
C216 C 0.3280(6) 0.3740(5) 0.3489(5) 0.234(10) Uiso 1 1 d G U . . .
H216 H 0.3164 0.3881 0.3458 0.281 Uiso 1 1 calc R . . . .
C215 C 0.3338(6) 0.3679(6) 0.3694(4) 0.237(10) Uiso 1 1 d G U . . .
H215 H 0.3262 0.3779 0.3803 0.284 Uiso 1 1 calc R . . . .
C214 C 0.3506(6) 0.3472(7) 0.3739(3) 0.228(9) Uiso 1 1 d G U . . .
C219 C 0.3617(5) 0.3326(5) 0.3579(5) 0.221(9) Uiso 1 1 d G U . . .
H219 H 0.3732 0.3185 0.3610 0.265 Uiso 1 1 calc R . . . .
C218 C 0.3559(6) 0.3387(6) 0.3374(4) 0.226(10) Uiso 1 1 d G U . . .
H218 H 0.3634 0.3287 0.3265 0.271 Uiso 1 1 calc R . . . .
C220 C 0.3418(8) 0.2393(8) 0.4020(5) 0.207(13) Uiso 1 1 d D U . . .
H22A H 0.3401 0.2215 0.3959 0.249 Uiso 1 1 calc R . . . .
H22B H 0.3268 0.2499 0.3969 0.249 Uiso 1 1 calc DR . . . .
C221 C 0.3651(7) 0.2508(9) 0.3946(5) 0.271(16) Uiso 1 1 d D U . . .
H22C H 0.3672 0.2679 0.4016 0.326 Uiso 1 1 calc R . . . .
H22D H 0.3799 0.2395 0.3992 0.326 Uiso 1 1 calc R . . . .
C222 C 0.3681(7) 0.2549(6) 0.3740(5) 0.393(14) Uiso 1 1 d D U . . .
C223 C 0.3934(7) 0.2557(8) 0.3659(7) 0.393(14) Uiso 1 1 d DG U . . .
H223 H 0.4081 0.2533 0.3747 0.472 Uiso 1 1 calc R . . . .
C224 C 0.3970(8) 0.2599(9) 0.3448(7) 0.393(14) Uiso 1 1 d G U . . .
H224 H 0.4143 0.2605 0.3392 0.472 Uiso 1 1 calc R . . . .
C225 C 0.3754(10) 0.2634(8) 0.3318(5) 0.393(14) Uiso 1 1 d G U . . .
H225 H 0.3779 0.2663 0.3174 0.472 Uiso 1 1 calc R . . . .
C226 C 0.3502(9) 0.2626(9) 0.3400(4) 0.393(14) Uiso 1 1 d G U . . .
H226 H 0.3354 0.2649 0.3312 0.472 Uiso 1 1 calc R . . . .
C227 C 0.3465(7) 0.2584(8) 0.3611(4) 0.393(14) Uiso 1 1 d DG U . . .
H227 H 0.3293 0.2578 0.3667 0.472 Uiso 1 1 calc DR . . . .
C228 C 0.2684(5) 0.2446(5) 0.3975(4) 0.135(7) Uiso 1 1 d . . . . .
H22E H 0.2549 0.2557 0.3907 0.162 Uiso 1 1 calc R . . . .
H22F H 0.2857 0.2532 0.3957 0.162 Uiso 1 1 calc R . . . .
C229 C 0.2688(9) 0.2167(8) 0.3874(6) 0.202(14) Uiso 1 1 d . . . . .
H22G H 0.2522 0.2080 0.3916 0.243 Uiso 1 1 calc R . . . .
H22H H 0.2832 0.2069 0.3942 0.243 Uiso 1 1 calc R . . . .
C230 C 0.2718(12) 0.2122(10) 0.3628(6) 0.322(12) Uiso 1 1 d . U . . .
C235 C 0.2952(11) 0.2009(8) 0.3560(8) 0.322(12) Uiso 1 1 d G U . . .
H235 H 0.3051 0.1901 0.3651 0.386 Uiso 1 1 calc R . . . .
C234 C 0.3040(8) 0.2054(9) 0.3359(9) 0.322(12) Uiso 1 1 d G U . . .
H234 H 0.3199 0.1978 0.3313 0.386 Uiso 1 1 calc R . . . .
C233 C 0.2894(12) 0.2212(10) 0.3226(6) 0.322(12) Uiso 1 1 d G U . . .
H233 H 0.2954 0.2243 0.3089 0.386 Uiso 1 1 calc R . . . .
C232 C 0.2661(11) 0.2324(8) 0.3294(9) 0.322(12) Uiso 1 1 d G U . . .
H232 H 0.2561 0.2432 0.3203 0.386 Uiso 1 1 calc R . . . .
C231 C 0.2573(8) 0.2279(10) 0.3495(10) 0.322(12) Uiso 1 1 d G U . . .
H231 H 0.2413 0.2356 0.3541 0.386 Uiso 1 1 calc R . . . .
C236 C 0.3829(6) 0.3525(7) 0.4810(5) 0.171(11) Uiso 1 1 d . . . . .
H23A H 0.3900 0.3562 0.4950 0.205 Uiso 1 1 calc R . . . .
H23B H 0.3840 0.3332 0.4792 0.205 Uiso 1 1 calc R . . . .
C237 C 0.4025(7) 0.3638(8) 0.4660(6) 0.191(12) Uiso 1 1 d . . . . .
H23C H 0.3947 0.3626 0.4519 0.230 Uiso 1 1 calc R . . . .
H23D H 0.4043 0.3827 0.4692 0.230 Uiso 1 1 calc R . . . .
C238 C 0.4291(8) 0.3528(9) 0.4648(8) 0.309(11) Uiso 1 1 d . U . . .
C243 C 0.4296(8) 0.3339(10) 0.4493(7) 0.309(11) Uiso 1 1 d G U . . .
H243 H 0.4145 0.3308 0.4410 0.370 Uiso 1 1 calc R . . . .
C242 C 0.4524(12) 0.3194(7) 0.4458(6) 0.309(11) Uiso 1 1 d G U . . .
H242 H 0.4527 0.3065 0.4352 0.371 Uiso 1 1 calc R . . . .
C241 C 0.4745(8) 0.3239(9) 0.4579(8) 0.309(11) Uiso 1 1 d G U . . .
H241 H 0.4901 0.3140 0.4555 0.371 Uiso 1 1 calc R . . . .
C240 C 0.4740(8) 0.3428(10) 0.4734(6) 0.309(11) Uiso 1 1 d G U . . .
H240 H 0.4891 0.3459 0.4816 0.370 Uiso 1 1 calc R . . . .
C239 C 0.4513(12) 0.3573(7) 0.4768(6) 0.309(11) Uiso 1 1 d G U . . .
H239 H 0.4509 0.3702 0.4874 0.370 Uiso 1 1 calc R . . . .

loop_
_atom_site_aniso_label
_atom_site_aniso_U_11
_atom_site_aniso_U_22
_atom_site_aniso_U_33
_atom_site_aniso_U_23
_atom_site_aniso_U_13
_atom_site_aniso_U_12
Cu1 0.140(3) 0.119(2) 0.137(2) -0.0233(18) -0.058(2) -0.0200(19)
Cu2 0.124(2) 0.112(2) 0.1094(19) -0.0395(16) -0.0180(16) 0.0202(17)
Cu3 0.0922(18) 0.156(3) 0.1045(19) 0.0216(18) 0.0212(14) 0.0262(18)
Cu4 0.1068(19) 0.0906(17) 0.0935(16) -0.0008(12) -0.0215(13) -0.0047(14)
Cu5 0.1064(18) 0.0566(13) 0.1052(16) -0.0075(11) -0.0185(13) -0.0018(11)
Cu6 0.0731(18) 0.0443(15) 0.0936(19) 0.000 -0.0088(14) 0.000
Cu7 0.0973(17) 0.0728(15) 0.1081(17) 0.0138(12) -0.0059(13) -0.0167(12)
Cu8 0.099(2) 0.162(3) 0.126(2) 0.016(2) -0.0019(16) -0.042(2)
Cu9 0.0712(15) 0.0943(18) 0.135(2) 0.0086(15) -0.0044(13) -0.0239(13)
Cu10 0.0652(12) 0.0506(11) 0.0881(14) 0.0009(9) -0.0043(10) 0.0000(9)
Cu11 0.0724(14) 0.0763(15) 0.130(2) 0.0011(13) -0.0172(13) -0.0151(11)
Cu12 0.121(2) 0.104(2) 0.121(2) 0.0126(15) -0.0389(17) -0.0029(16)
Cu13 0.0665(13) 0.0564(12) 0.0921(14) -0.0042(10) 0.0011(10) -0.0019(9)
Cu14 0.0732(14) 0.0763(15) 0.0937(16) -0.0142(11) -0.0004(11) -0.0015(11)
Cu15 0.104(2) 0.105(2) 0.121(2) -0.0234(15) -0.0239(15) -0.0012(15)
Cu16 0.0646(13) 0.0604(12) 0.1101(16) -0.0137(11) -0.0039(11) 0.0061(10)
Cu17 0.0567(12) 0.0627(13) 0.1118(17) -0.0013(10) -0.0049(11) 0.0011(9)
Cu18 0.0641(13) 0.0544(12) 0.1095(16) 0.0075(10) -0.0102(11) -0.0018(9)
Cu19 0.0891(19) 0.156(3) 0.139(2) -0.051(2) 0.0137(16) 0.0193(18)
Cu20 0.136(3) 0.124(3) 0.176(3) -0.081(2) -0.038(2) 0.043(2)
Cu21 0.116(2) 0.0717(16) 0.184(3) -0.0377(17) -0.024(2) 0.0236(15)
Cu22 0.136(3) 0.271(6) 0.227(5) -0.132(4) -0.005(3) 0.099(3)
Cu23 0.076(2) 0.0441(16) 0.139(3) 0.000 -0.0169(18) 0.000
Cu24 0.0690(15) 0.0966(19) 0.159(2) -0.0259(16) 0.0053(14) 0.0126(13)
Cu25 0.0879(18) 0.0817(18) 0.214(3) -0.0191(19) -0.0220(19) 0.0258(14)
Cu26 0.116(2) 0.0601(14) 0.161(2) 0.0249(14) -0.0404(18) -0.0146(13)
Cu27 0.0741(15) 0.0703(15) 0.166(2) 0.0046(15) -0.0245(15) 0.0080(12)
Cu28 0.115(2) 0.099(2) 0.192(3) 0.031(2) -0.042(2) -0.0067(17)
Cu29 0.113(2) 0.108(2) 0.138(2) 0.0115(17) -0.0287(17) -0.0527(17)
Cu30 0.098(2) 0.248(5) 0.175(3) -0.081(3) 0.056(2) -0.026(3)
S1 0.143(4) 0.118(4) 0.095(3) -0.005(3) -0.035(3) -0.006(3)
S2 0.103(3) 0.108(4) 0.141(4) -0.002(3) -0.040(3) -0.030(3)
S3 0.158(5) 0.102(3) 0.143(4) -0.043(3) -0.046(4) 0.004(3)
S4 0.255(5) 0.167(4) 0.147(4) -0.041(3) -0.004(4) 0.031(4)
S5 0.125(4) 0.127(4) 0.087(3) -0.005(3) 0.004(3) 0.021(3)
S6 0.152(3) 0.057(2) 0.131(3) 0.001(2) -0.022(3) -0.016(2)
S7 0.107(4) 0.134(4) 0.144(4) 0.018(3) -0.011(3) -0.060(3)
S8 0.077(3) 0.089(3) 0.144(4) 0.009(3) -0.031(3) 0.000(2)
S9 0.139(5) 0.122(4) 0.146(5) 0.039(4) -0.053(4) -0.006(4)
S10 0.102(4) 0.087(3) 0.228(7) 0.001(4) -0.046(4) 0.022(3)
S11 0.164(5) 0.110(4) 0.198(4) 0.070(4) -0.052(4) -0.029(4)
S12 0.056(2) 0.135(4) 0.168(5) -0.022(3) 0.025(3) -0.010(2)
S13 0.108(4) 0.256(9) 0.122(4) -0.025(5) 0.034(3) -0.041(5)
S14 0.110(4) 0.142(5) 0.126(4) -0.058(4) 0.000(3) 0.005(3)
S15 0.108(4) 0.255(10) 0.170(6) -0.092(6) 0.037(4) 0.017(5)
S16 0.110(3) 0.056(2) 0.194(5) -0.001(3) -0.038(3) 0.014(2)
S17 0.095(4) 0.163(6) 0.203(6) -0.057(5) -0.011(4) 0.059(4)
S18 0.156(4) 0.168(6) 0.283(10) -0.136(7) -0.058(5) 0.089(4)
P1 0.154(6) 0.166(6) 0.165(6) -0.044(5) -0.066(5) -0.024(5)
P2 0.210(6) 0.409(19) 0.276(12) -0.166(12) -0.022(8) 0.207(10)

loop_
_atom_type_symbol
_atom_type_description
_atom_type_scat_dispersion_real
_atom_type_scat_dispersion_imag
_atom_type_scat_source
C C 0.0181 0.0091 'International Tables Vol C Tables 4.2.6.8 and 6.1.1.4'
H H 0.0000 0.0000 'International Tables Vol C Tables 4.2.6.8 and 6.1.1.4'
Cu Cu -1.9646 0.5888 'International Tables Vol C Tables 4.2.6.8 and 6.1.1.4'
O O 0.0492 0.0322 'International Tables Vol C Tables 4.2.6.8 and 6.1.1.4'
P P 0.2955 0.4335 'International Tables Vol C Tables 4.2.6.8 and 6.1.1.4'
S S 0.3331 0.5567 'International Tables Vol C Tables 4.2.6.8 and 6.1.1.4'
B B 0.0090 0.0039 'International Tables Vol C Tables 4.2.6.8 and 6.1.1.4'
F F 0.0727 0.0534 'International Tables Vol C Tables 4.2.6.8 and 6.1.1.4'

loop_
_geom_angle_atom_site_label_1
_geom_angle_atom_site_label_2
_geom_angle_atom_site_label_3
_geom_angle
_geom_angle_site_symmetry_1
_geom_angle_site_symmetry_3
_geom_angle_publ_flag
S1 Cu1 S2 103.0(2) . . ?
S3 Cu1 S1 102.4(3) . . ?
S3 Cu1 S2 100.1(2) . . ?
P1 Cu1 S1 113.6(3) . . ?
P1 Cu1 S2 114.9(3) . . ?
P1 Cu1 S3 120.4(3) . . ?
Cu5 Cu2 Cu4 60.62(9) . . ?
Cu5 Cu2 Cu7 74.44(10) . 5_556 ?
Cu7 Cu2 Cu4 101.75(10) 5_556 . ?
S3 Cu2 Cu4 77.01(19) . . ?
S3 Cu2 Cu5 54.48(18) . . ?
S3 Cu2 Cu7 122.3(2) . 5_556 ?
S3 Cu2 S4 133.3(4) . . ?
S3 Cu2 S5 122.3(3) . . ?
S4 Cu2 Cu4 147.1(3) . . ?
S4 Cu2 Cu5 121.7(3) . . ?
S4 Cu2 Cu7 54.4(2) . 5_556 ?
S4 Cu2 S5 104.3(3) . . ?
S5 Cu2 Cu4 48.18(16) . . ?
S5 Cu2 Cu5 101.12(16) . . ?
S5 Cu2 Cu7 89.64(16) . 5_556 ?
Cu7 Cu3 Cu9 60.02(9) 5_556 5_556 ?
Cu8 Cu3 Cu7 55.17(11) 5_556 5_556 ?
Cu8 Cu3 Cu9 55.90(10) 5_556 5_556 ?
Cu13 Cu3 Cu7 56.04(8) 5_556 5_556 ?
Cu13 Cu3 Cu8 98.67(13) 5_556 5_556 ?
Cu13 Cu3 Cu9 55.49(8) 5_556 5_556 ?
Cu14 Cu3 Cu7 98.14(11) 5_556 5_556 ?
Cu14 Cu3 Cu8 153.30(16) 5_556 5_556 ?
Cu14 Cu3 Cu9 114.48(12) 5_556 5_556 ?
Cu14 Cu3 Cu13 61.40(9) 5_556 5_556 ?
Cu30 Cu3 Cu7 138.17(15) 5_556 5_556 ?
Cu30 Cu3 Cu8 94.67(15) 5_556 5_556 ?
Cu30 Cu3 Cu9 79.49(14) 5_556 5_556 ?
Cu30 Cu3 Cu13 110.18(17) 5_556 5_556 ?
Cu30 Cu3 Cu14 108.49(17) 5_556 5_556 ?
S5 Cu3 Cu7 83.53(18) . 5_556 ?
S5 Cu3 Cu8 112.2(2) . 5_556 ?
S5 Cu3 Cu9 142.3(2) . 5_556 ?
S5 Cu3 Cu13 97.48(16) . 5_556 ?
S5 Cu3 Cu14 58.06(15) . 5_556 ?
S5 Cu3 Cu30 138.0(2) . 5_556 ?
S5 Cu3 S13 121.0(3) . 5_556 ?
S13 Cu3 Cu7 108.2(3) 5_556 5_556 ?
S13 Cu3 Cu8 53.1(2) 5_556 5_556 ?
S13 Cu3 Cu9 82.4(2) 5_556 5_556 ?
S13 Cu3 Cu13 137.8(2) 5_556 5_556 ?
S13 Cu3 Cu14 153.5(3) 5_556 5_556 ?
S13 Cu3 Cu30 52.3(3) 5_556 5_556 ?
Cu5 Cu4 Cu2 54.07(9) . . ?
Cu10 Cu4 Cu2 93.10(10) . . ?
Cu10 Cu4 Cu5 57.84(8) . . ?
Cu10 Cu4 Cu11 57.94(8) . . ?
Cu10 Cu4 Cu12 100.19(12) . . ?
Cu10 Cu4 Cu14 59.94(8) . 5_556 ?
Cu11 Cu4 Cu2 113.02(12) . . ?
Cu11 Cu4 Cu5 59.79(9) . . ?
Cu12 Cu4 Cu2 161.30(13) . . ?
Cu12 Cu4 Cu5 123.67(13) . . ?
Cu12 Cu4 Cu11 64.78(11) . . ?
Cu14 Cu4 Cu2 95.39(11) 5_556 . ?
Cu14 Cu4 Cu5 105.98(10) 5_556 . ?
Cu14 Cu4 Cu11 111.75(11) 5_556 . ?
Cu14 Cu4 Cu12 102.62(11) 5_556 . ?
S1 Cu4 Cu2 110.38(19) . . ?
S1 Cu4 Cu5 108.13(19) . . ?
S1 Cu4 Cu10 137.5(2) . . ?
S1 Cu4 Cu11 80.04(19) . . ?
S1 Cu4 Cu12 51.17(17) . . ?
S1 Cu4 Cu14 145.10(19) . 5_556 ?
S1 Cu4 S5 124.7(2) . . ?
S5 Cu4 Cu2 50.01(17) . . ?
S5 Cu4 Cu5 96.87(17) . . ?
S5 Cu4 Cu10 97.68(15) . . ?
S5 Cu4 Cu11 152.09(17) . . ?
S5 Cu4 Cu12 139.20(19) . . ?
S5 Cu4 Cu14 56.91(16) . 5_556 ?
Cu2 Cu5 Cu4 65.31(10) . . ?
Cu2 Cu5 Cu6 102.34(10) . . ?
Cu2 Cu5 Cu10 100.30(11) . . ?
Cu2 Cu5 Cu11 123.86(12) . . ?
Cu2 Cu5 Cu29 160.00(12) . . ?
Cu4 Cu5 Cu29 114.31(12) . . ?
Cu6 Cu5 Cu4 109.91(10) . . ?
Cu6 Cu5 Cu11 105.26(10) . . ?
Cu6 Cu5 Cu29 96.50(10) . . ?
Cu10 Cu5 Cu4 56.90(8) . . ?
Cu10 Cu5 Cu6 59.16(8) . . ?
Cu10 Cu5 Cu11 57.57(8) . . ?
Cu10 Cu5 Cu29 95.05(10) . . ?
Cu11 Cu5 Cu4 59.59(9) . . ?
Cu11 Cu5 Cu29 55.69(9) . . ?
S3 Cu5 Cu2 51.5(2) . . ?
S3 Cu5 Cu4 78.50(19) . . ?
S3 Cu5 Cu6 147.7(2) . . ?
S3 Cu5 Cu10 135.2(2) . . ?
S3 Cu5 Cu11 105.64(19) . . ?
S3 Cu5 Cu29 108.5(2) . . ?
S6 Cu5 Cu2 136.3(2) . . ?
S6 Cu5 Cu4 153.15(17) . . ?
S6 Cu5 Cu6 56.36(14) . . ?
S6 Cu5 Cu10 98.53(15) . . ?
S6 Cu5 Cu11 99.48(18) . . ?
S6 Cu5 Cu29 52.17(18) . . ?
S6 Cu5 S3 126.1(2) . . ?
Cu5 Cu6 Cu5 153.56(13) . 5_556 ?
Cu7 Cu6 Cu5 99.86(8) 5_556 5_556 ?
Cu7 Cu6 Cu5 74.21(8) 5_556 . ?
Cu7 Cu6 Cu5 74.21(8) . 5_556 ?
Cu7 Cu6 Cu5 99.86(8) . . ?
Cu7 Cu6 Cu7 154.50(16) . 5_556 ?
Cu7 Cu6 Cu10 91.74(7) . 5_556 ?
Cu7 Cu6 Cu10 91.74(7) 5_556 . ?
Cu7 Cu6 Cu10 106.45(8) 5_556 5_556 ?
Cu7 Cu6 Cu10 106.45(8) . . ?
Cu7 Cu6 Cu13 144.30(11) 5_556 . ?
Cu7 Cu6 Cu13 60.81(7) . . ?
Cu7 Cu6 Cu13 144.30(11) . 5_556 ?
Cu7 Cu6 Cu13 60.81(7) 5_556 5_556 ?
Cu10 Cu6 Cu5 147.85(11) . 5_556 ?
Cu10 Cu6 Cu5 58.55(6) . . ?
Cu10 Cu6 Cu5 147.85(11) 5_556 . ?
Cu10 Cu6 Cu5 58.55(6) 5_556 5_556 ?
Cu10 Cu6 Cu10 89.46(11) . 5_556 ?
Cu13 Cu6 Cu5 97.84(7) . 5_556 ?
Cu13 Cu6 Cu5 101.52(7) 5_556 5_556 ?
Cu13 Cu6 Cu5 97.84(7) 5_556 . ?
Cu13 Cu6 Cu5 101.51(7) . . ?
Cu13 Cu6 Cu10 58.45(7) . . ?
Cu13 Cu6 Cu10 58.45(8) 5_556 5_556 ?
Cu13 Cu6 Cu10 58.61(8) . 5_556 ?
Cu13 Cu6 Cu10 58.61(8) 5_556 . ?
Cu13 Cu6 Cu13 85.42(12) . 5_556 ?
S6 Cu6 Cu5 50.43(13) 5_556 5_556 ?
S6 Cu6 Cu5 110.59(15) 5_556 . ?
S6 Cu6 Cu5 110.59(15) . 5_556 ?
S6 Cu6 Cu5 50.42(13) . . ?
S6 Cu6 Cu7 54.18(14) 5_556 5_556 ?
S6 Cu6 Cu7 54.18(14) . . ?
S6 Cu6 Cu7 108.05(16) . 5_556 ?
S6 Cu6 Cu7 108.05(16) 5_556 . ?
S6 Cu6 Cu10 145.22(14) 5_556 . ?
S6 Cu6 Cu10 145.22(14) . 5_556 ?
S6 Cu6 Cu10 93.75(13) 5_556 5_556 ?
S6 Cu6 Cu10 93.74(13) . . ?
S6 Cu6 Cu13 94.17(14) . . ?
S6 Cu6 Cu13 147.60(13) . 5_556 ?
S6 Cu6 Cu13 147.61(13) 5_556 . ?
S6 Cu6 Cu13 94.17(14) 5_556 5_556 ?
S6 Cu6 S6 102.8(3) 5_556 . ?
Cu2 Cu7 Cu3 77.80(12) 5_556 5_556 ?
Cu2 Cu7 Cu9 136.99(14) 5_556 . ?
Cu3 Cu7 Cu9 60.01(10) 5_556 . ?
Cu6 Cu7 Cu2 108.07(11) . 5_556 ?
Cu6 Cu7 Cu3 114.34(11) . 5_556 ?
Cu6 Cu7 Cu8 153.37(13) . . ?
Cu6 Cu7 Cu9 97.22(9) . . ?
Cu6 Cu7 Cu13 61.25(9) . . ?
Cu8 Cu7 Cu2 94.61(13) . 5_556 ?
Cu8 Cu7 Cu3 56.20(11) . 5_556 ?
Cu8 Cu7 Cu9 56.17(11) . . ?
Cu8 Cu7 Cu13 99.03(13) . . ?
Cu13 Cu7 Cu2 108.04(11) . 5_556 ?
Cu13 Cu7 Cu3 55.45(9) . 5_556 ?
Cu13 Cu7 Cu9 55.33(8) . . ?
S4 Cu7 Cu2 52.0(3) 5_556 5_556 ?
S4 Cu7 Cu3 82.4(3) 5_556 5_556 ?
S4 Cu7 Cu6 152.5(3) 5_556 . ?
S4 Cu7 Cu8 54.1(3) 5_556 . ?
S4 Cu7 Cu9 110.2(3) 5_556 . ?
S4 Cu7 Cu13 137.6(3) 5_556 . ?
S4 Cu7 S6 121.0(3) 5_556 . ?
S6 Cu7 Cu2 140.4(2) . 5_556 ?
S6 Cu7 Cu3 141.59(18) . 5_556 ?
S6 Cu7 Cu6 59.45(16) . . ?
S6 Cu7 Cu8 110.5(2) . . ?
S6 Cu7 Cu9 82.42(17) . . ?
S6 Cu7 Cu13 97.90(15) . . ?
Cu7 Cu8 Cu3 68.63(11) . 5_556 ?
Cu7 Cu8 Cu9 68.67(11) . . ?
Cu9 Cu8 Cu3 68.19(12) . 5_556 ?
S4 Cu8 Cu3 90.6(3) 5_556 5_556 ?
S4 Cu8 Cu7 55.0(2) 5_556 . ?
S4 Cu8 Cu9 123.6(3) 5_556 . ?
S7 Cu8 Cu3 123.7(2) . 5_556 ?
S7 Cu8 Cu7 92.0(2) . . ?
S7 Cu8 Cu9 55.60(16) . . ?
S7 Cu8 S4 121.2(4) . 5_556 ?
S13 Cu8 Cu3 55.3(2) . 5_556 ?
S13 Cu8 Cu7 123.9(2) . . ?
S13 Cu8 Cu9 91.4(3) . . ?
S13 Cu8 S4 119.1(3) . 5_556 ?
S13 Cu8 S7 119.7(3) . . ?
Cu3 Cu9 Cu7 59.98(10) 5_556 . ?
Cu8 Cu9 Cu3 55.92(11) . 5_556 ?
Cu8 Cu9 Cu7 55.16(10) . . ?
Cu8 Cu9 Cu29 94.39(13) . . ?
Cu13 Cu9 Cu3 55.64(8) . 5_556 ?
Cu13 Cu9 Cu7 56.06(8) . . ?
Cu13 Cu9 Cu8 98.81(12) . . ?
Cu13 Cu9 Cu29 109.61(13) . . ?
Cu17 Cu9 Cu3 97.60(11) . 5_556 ?
Cu17 Cu9 Cu7 115.56(10) . . ?
Cu17 Cu9 Cu8 153.49(14) . . ?
Cu17 Cu9 Cu13 61.71(8) . . ?
Cu17 Cu9 Cu29 108.67(13) . . ?
Cu29 Cu9 Cu3 138.03(14) . 5_556 ?
Cu29 Cu9 Cu7 79.05(11) . . ?
S7 Cu9 Cu3 109.02(18) . 5_556 ?
S7 Cu9 Cu7 82.11(19) . . ?
S7 Cu9 Cu8 53.15(17) . . ?
S7 Cu9 Cu13 138.0(2) . . ?
S7 Cu9 Cu17 153.1(2) . . ?
S7 Cu9 Cu29 52.47(18) . . ?
S12 Cu9 Cu3 81.98(19) . 5_556 ?
S12 Cu9 Cu7 141.16(19) . . ?
S12 Cu9 Cu8 111.0(2) . . ?
S12 Cu9 Cu13 97.26(15) . . ?
S12 Cu9 Cu17 58.57(16) . . ?
S12 Cu9 Cu29 139.7(2) . . ?
S12 Cu9 S7 120.6(2) . . ?
Cu4 Cu10 Cu5 65.26(9) . . ?
Cu4 Cu10 Cu6 119.93(9) . . ?
Cu4 Cu10 Cu11 64.67(10) . . ?
Cu4 Cu10 Cu14 60.97(9) . 5_556 ?
Cu4 Cu10 Cu17 111.96(10) . . ?
Cu5 Cu10 Cu6 62.29(7) . . ?
Cu5 Cu10 Cu17 118.40(10) . . ?
Cu11 Cu10 Cu5 64.44(9) . . ?
Cu11 Cu10 Cu6 113.11(9) . . ?
Cu11 Cu10 Cu14 118.56(10) . 5_556 ?
Cu11 Cu10 Cu17 61.28(8) . . ?
Cu13 Cu10 Cu4 164.91(12) . . ?
Cu13 Cu10 Cu4 106.06(10) 5_556 . ?
Cu13 Cu10 Cu5 105.49(9) . . ?
Cu13 Cu10 Cu5 101.39(9) 5_556 . ?
Cu13 Cu10 Cu6 60.01(6) 5_556 . ?
Cu13 Cu10 Cu6 60.09(6) . . ?
Cu13 Cu10 Cu11 100.88(10) . . ?
Cu13 Cu10 Cu11 165.06(11) 5_556 . ?
Cu13 Cu10 Cu13 87.11(9) . 5_556 ?
Cu13 Cu10 Cu14 60.86(8) 5_556 5_556 ?
Cu13 Cu10 Cu14 133.71(10) . 5_556 ?
Cu13 Cu10 Cu17 133.33(10) 5_556 . ?
Cu13 Cu10 Cu17 60.64(8) . . ?
Cu13 Cu10 Cu18 87.77(8) . . ?
Cu13 Cu10 Cu18 87.91(8) 5_556 . ?
Cu14 Cu10 Cu5 112.59(10) 5_556 . ?
Cu14 Cu10 Cu6 117.29(9) 5_556 . ?
Cu14 Cu10 Cu17 117.34(9) 5_556 . ?
Cu17 Cu10 Cu6 117.29(9) . . ?
Cu18 Cu10 Cu4 99.83(10) . . ?
Cu18 Cu10 Cu5 164.02(11) . . ?
Cu18 Cu10 Cu6 133.48(9) . . ?
Cu18 Cu10 Cu11 104.86(9) . . ?
Cu18 Cu10 Cu14 60.65(8) . 5_556 ?
Cu18 Cu10 Cu17 60.21(8) . . ?
Cu4 Cu11 Cu5 60.62(9) . . ?
Cu4 Cu11 Cu12 55.67(10) . . ?
Cu5 Cu11 Cu12 115.52(12) . . ?
Cu10 Cu11 Cu4 57.40(8) . . ?
Cu10 Cu11 Cu5 57.99(8) . . ?
Cu10 Cu11 Cu12 93.55(10) . . ?
Cu10 Cu11 Cu17 59.86(8) . . ?
Cu10 Cu11 Cu29 100.25(11) . . ?
Cu17 Cu11 Cu4 105.20(10) . . ?
Cu17 Cu11 Cu5 111.52(10) . . ?
Cu17 Cu11 Cu12 93.73(10) . . ?
Cu29 Cu11 Cu4 122.13(13) . . ?
Cu29 Cu11 Cu5 62.64(10) . . ?
Cu29 Cu11 Cu12 160.70(13) . . ?
Cu29 Cu11 Cu17 104.82(12) . . ?
S2 Cu11 Cu4 107.2(2) . . ?
S2 Cu11 Cu5 79.16(17) . . ?
S2 Cu11 Cu10 136.91(19) . . ?
S2 Cu11 Cu12 110.18(18) . . ?
S2 Cu11 Cu17 146.9(2) . . ?
S2 Cu11 Cu29 50.72(16) . . ?
S8 Cu11 Cu4 97.71(18) . . ?
S8 Cu11 Cu5 153.86(17) . . ?
S8 Cu11 Cu10 98.91(14) . . ?
S8 Cu11 Cu12 48.73(17) . . ?
S8 Cu11 Cu17 57.19(14) . . ?
S8 Cu11 Cu29 140.1(2) . . ?
S8 Cu11 S2 123.9(2) . . ?
Cu4 Cu12 Cu11 59.55(9) . . ?
Cu15 Cu12 Cu4 75.85(12) 5_556 . ?
Cu15 Cu12 Cu11 103.94(11) 5_556 . ?
S1 Cu12 Cu4 52.86(16) . . ?
S1 Cu12 Cu11 77.64(17) . . ?
S1 Cu12 Cu15 119.8(2) . 5_556 ?
S1 Cu12 S8 123.3(2) . . ?
S1 Cu12 S9 128.5(3) . . ?
S8 Cu12 Cu4 100.87(16) . . ?
S8 Cu12 Cu11 48.35(14) . . ?
S8 Cu12 Cu15 92.40(17) . 5_556 ?
S9 Cu12 Cu4 122.9(2) . . ?
S9 Cu12 Cu11 151.3(2) . . ?
S9 Cu12 Cu15 55.29(17) . 5_556 ?
S9 Cu12 S8 108.1(3) . . ?
Cu3 Cu13 Cu6 123.62(12) 5_556 . ?
Cu3 Cu13 Cu7 68.51(11) 5_556 . ?
Cu3 Cu13 Cu14 59.19(9) 5_556 . ?
Cu3 Cu13 Cu17 104.54(11) 5_556 . ?
Cu6 Cu13 Cu14 118.24(9) . . ?
Cu6 Cu13 Cu17 119.03(9) . . ?
Cu7 Cu13 Cu6 57.94(8) . . ?
Cu7 Cu13 Cu14 105.15(10) . . ?
Cu7 Cu13 Cu17 124.66(10) . . ?
Cu9 Cu13 Cu3 68.88(10) . 5_556 ?
Cu9 Cu13 Cu6 104.10(10) . . ?
Cu9 Cu13 Cu7 68.61(9) . . ?
Cu9 Cu13 Cu14 125.07(11) . . ?
Cu9 Cu13 Cu17 58.71(9) . . ?
Cu10 Cu13 Cu3 106.68(11) 5_556 5_556 ?
Cu10 Cu13 Cu3 159.77(12) . 5_556 ?
Cu10 Cu13 Cu6 61.46(6) . . ?
Cu10 Cu13 Cu6 61.38(6) 5_556 . ?
Cu10 Cu13 Cu7 106.58(10) . . ?
Cu10 Cu13 Cu7 91.70(9) 5_556 . ?
Cu10 Cu13 Cu9 160.21(11) 5_556 . ?
Cu10 Cu13 Cu9 90.97(10) . . ?
Cu10 Cu13 Cu10 92.87(9) . 5_556 ?
Cu10 Cu13 Cu14 60.52(8) 5_556 . ?
Cu10 Cu13 Cu14 138.81(10) . . ?
Cu10 Cu13 Cu16 92.48(9) . . ?
Cu10 Cu13 Cu17 61.14(8) . . ?
Cu10 Cu13 Cu17 138.88(10) 5_556 . ?
Cu16 Cu13 Cu3 92.08(11) . 5_556 ?
Cu16 Cu13 Cu6 139.06(10) . . ?
Cu16 Cu13 Cu7 160.45(11) . . ?
Cu16 Cu13 Cu9 107.55(10) . . ?
Cu16 Cu13 Cu10 91.68(9) . 5_556 ?
Cu16 Cu13 Cu14 60.42(8) . . ?
Cu16 Cu13 Cu17 60.98(8) . . ?
Cu17 Cu13 Cu14 117.71(10) . . ?
Cu3 Cu14 Cu4 101.15(13) 5_556 5_556 ?
Cu3 Cu14 Cu10 105.35(11) 5_556 5_556 ?
Cu3 Cu14 Cu13 59.41(9) 5_556 . ?
Cu3 Cu14 Cu15 157.00(13) 5_556 . ?
Cu3 Cu14 Cu16 91.11(11) 5_556 . ?
Cu3 Cu14 Cu18 143.25(12) 5_556 5_556 ?
Cu3 Cu14 Cu19 73.24(13) 5_556 . ?
Cu4 Cu14 Cu19 152.29(13) 5_556 . ?
Cu10 Cu14 Cu4 59.10(8) 5_556 5_556 ?
Cu10 Cu14 Cu13 58.61(7) 5_556 . ?
Cu10 Cu14 Cu15 92.54(10) 5_556 . ?
Cu10 Cu14 Cu18 58.82(8) 5_556 5_556 ?
Cu10 Cu14 Cu19 148.53(13) 5_556 . ?
Cu13 Cu14 Cu4 102.96(10) . 5_556 ?
Cu13 Cu14 Cu15 143.56(12) . . ?
Cu13 Cu14 Cu19 97.31(11) . . ?
Cu15 Cu14 Cu4 75.50(11) . 5_556 ?
Cu15 Cu14 Cu19 98.94(12) . . ?
Cu16 Cu14 Cu4 148.20(12) . 5_556 ?
Cu16 Cu14 Cu10 89.45(9) . 5_556 ?
Cu16 Cu14 Cu13 58.59(8) . . ?
Cu16 Cu14 Cu15 103.62(11) . . ?
Cu16 Cu14 Cu18 58.37(8) . 5_556 ?
Cu16 Cu14 Cu19 59.43(10) . . ?
Cu18 Cu14 Cu4 97.33(10) 5_556 5_556 ?
Cu18 Cu14 Cu13 85.65(9) 5_556 . ?
Cu18 Cu14 Cu15 59.00(9) 5_556 . ?
Cu18 Cu14 Cu19 102.91(12) 5_556 . ?
S5 Cu14 Cu3 53.47(16) 5_556 5_556 ?
S5 Cu14 Cu4 52.14(16) 5_556 5_556 ?
S5 Cu14 Cu10 93.73(16) 5_556 5_556 ?
S5 Cu14 Cu13 93.04(15) 5_556 . ?
S5 Cu14 Cu15 112.06(17) 5_556 . ?
S5 Cu14 Cu16 143.97(17) 5_556 . ?
S5 Cu14 Cu18 148.37(18) 5_556 5_556 ?
S5 Cu14 Cu19 108.59(18) 5_556 . ?
S5 Cu14 S14 103.5(2) 5_556 . ?
S14 Cu14 Cu3 109.50(18) . 5_556 ?
S14 Cu14 Cu4 109.06(18) . 5_556 ?
S14 Cu14 Cu10 144.90(18) . 5_556 ?
S14 Cu14 Cu13 147.76(18) . . ?
S14 Cu14 Cu15 52.73(16) . . ?
S14 Cu14 Cu16 93.88(19) . . ?
S14 Cu14 Cu18 93.78(19) . 5_556 ?
S14 Cu14 Cu19 51.34(16) . . ?
Cu12 Cu15 Cu14 105.04(13) 5_556 . ?
Cu12 Cu15 Cu26 135.80(16) 5_556 5_556 ?
Cu12 Cu15 Cu27 75.36(12) 5_556 5_556 ?
Cu12 Cu15 Cu28 93.75(13) 5_556 5_556 ?
Cu14 Cu15 Cu26 100.24(11) . 5_556 ?
Cu14 Cu15 Cu27 115.12(12) . 5_556 ?
Cu14 Cu15 Cu28 157.91(15) . 5_556 ?
Cu18 Cu15 Cu12 106.15(13) 5_556 5_556 ?
Cu18 Cu15 Cu14 60.26(9) 5_556 . ?
Cu18 Cu15 Cu26 57.65(9) 5_556 5_556 ?
Cu18 Cu15 Cu27 58.00(9) 5_556 5_556 ?
Cu18 Cu15 Cu28 103.73(15) 5_556 5_556 ?
Cu27 Cu15 Cu26 61.13(11) 5_556 5_556 ?
Cu28 Cu15 Cu26 57.72(11) 5_556 5_556 ?
Cu28 Cu15 Cu27 58.15(12) 5_556 5_556 ?
S9 Cu15 Cu12 52.96(18) 5_556 5_556 ?
S9 Cu15 Cu14 149.8(2) 5_556 . ?
S9 Cu15 Cu18 139.4(2) 5_556 5_556 ?
S9 Cu15 Cu26 110.0(2) 5_556 5_556 ?
S9 Cu15 Cu27 81.9(2) 5_556 5_556 ?
S9 Cu15 Cu28 52.2(2) 5_556 5_556 ?
S14 Cu15 Cu12 136.5(2) . 5_556 ?
S14 Cu15 Cu14 56.96(16) . . ?
S14 Cu15 Cu18 97.62(18) . 5_556 ?
S14 Cu15 Cu26 87.7(2) . 5_556 ?
S14 Cu15 Cu27 147.1(2) . 5_556 ?
S14 Cu15 Cu28 115.6(2) . 5_556 ?
S14 Cu15 S9 121.6(3) . 5_556 ?
Cu13 Cu16 Cu14 61.00(8) . . ?
Cu13 Cu16 Cu17 60.67(8) . . ?
Cu13 Cu16 Cu18 87.72(8) . . ?
Cu13 Cu16 Cu19 100.23(12) . . ?
Cu13 Cu16 Cu21 164.04(14) . . ?
Cu13 Cu16 Cu23 133.84(10) . . ?
Cu13 Cu16 Cu24 104.91(11) . . ?
Cu14 Cu16 Cu17 117.97(10) . . ?
Cu14 Cu16 Cu19 61.37(10) . . ?
Cu14 Cu16 Cu23 117.86(9) . . ?
Cu17 Cu16 Cu23 116.69(10) . . ?
Cu18 Cu16 Cu13 88.45(9) 5_556 . ?
Cu18 Cu16 Cu14 134.32(10) . . ?
Cu18 Cu16 Cu14 61.01(8) 5_556 . ?
Cu18 Cu16 Cu17 60.28(8) . . ?
Cu18 Cu16 Cu17 134.30(10) 5_556 . ?
Cu18 Cu16 Cu18 87.82(10) 5_556 . ?
Cu18 Cu16 Cu19 163.82(13) . . ?
Cu18 Cu16 Cu19 106.32(11) 5_556 . ?
Cu18 Cu16 Cu21 100.55(11) 5_556 . ?
Cu18 Cu16 Cu21 105.62(12) . . ?
Cu18 Cu16 Cu23 60.15(7) . . ?
Cu18 Cu16 Cu23 60.39(7) 5_556 . ?
Cu18 Cu16 Cu24 164.81(11) 5_556 . ?
Cu18 Cu16 Cu24 99.72(11) . . ?
Cu19 Cu16 Cu17 111.45(12) . . ?
Cu19 Cu16 Cu23 119.85(12) . . ?
Cu21 Cu16 Cu14 111.97(12) . . ?
Cu21 Cu16 Cu17 118.21(11) . . ?
Cu21 Cu16 Cu19 64.71(13) . . ?
Cu21 Cu16 Cu23 61.90(10) . . ?
Cu24 Cu16 Cu14 119.08(12) . . ?
Cu24 Cu16 Cu17 60.38(9) . . ?
Cu24 Cu16 Cu19 64.73(11) . . ?
Cu24 Cu16 Cu21 64.80(11) . . ?
Cu24 Cu16 Cu23 112.08(11) . . ?
Cu9 Cu17 Cu10 89.75(9) . . ?
Cu9 Cu17 Cu11 72.90(10) . . ?
Cu9 Cu17 Cu13 59.58(8) . . ?
Cu9 Cu17 Cu16 106.16(11) . . ?
Cu9 Cu17 Cu18 142.84(11) . . ?
Cu9 Cu17 Cu24 101.62(12) . . ?
Cu9 Cu17 Cu27 156.21(11) . . ?
Cu10 Cu17 Cu11 58.86(8) . . ?
Cu13 Cu17 Cu10 58.22(7) . . ?
Cu13 Cu17 Cu11 97.56(9) . . ?
Cu13 Cu17 Cu16 58.35(8) . . ?
Cu13 Cu17 Cu24 102.38(11) . . ?
Cu13 Cu17 Cu27 144.20(11) . . ?
Cu16 Cu17 Cu10 89.19(9) . . ?
Cu16 Cu17 Cu11 147.85(11) . . ?
Cu16 Cu17 Cu24 59.30(8) . . ?
Cu16 Cu17 Cu27 93.05(10) . . ?
Cu18 Cu17 Cu10 58.67(8) . . ?
Cu18 Cu17 Cu11 101.94(10) . . ?
Cu18 Cu17 Cu13 85.56(9) . . ?
Cu18 Cu17 Cu16 58.71(8) . . ?
Cu18 Cu17 Cu24 97.91(10) . . ?
Cu18 Cu17 Cu27 59.80(8) . . ?
Cu24 Cu17 Cu10 148.30(11) . . ?
Cu24 Cu17 Cu11 152.79(11) . . ?
Cu27 Cu17 Cu10 104.72(11) . . ?
Cu27 Cu17 Cu11 98.24(11) . . ?
Cu27 Cu17 Cu24 75.95(11) . . ?
S8 Cu17 Cu9 109.30(15) . . ?
S8 Cu17 Cu10 93.95(15) . . ?
S8 Cu17 Cu11 51.28(13) . . ?
S8 Cu17 Cu13 147.91(15) . . ?
S8 Cu17 Cu16 144.40(15) . . ?
S8 Cu17 Cu18 93.18(15) . . ?
S8 Cu17 Cu24 109.53(16) . . ?
S8 Cu17 Cu27 51.88(13) . . ?
S12 Cu17 Cu9 54.02(16) . . ?
S12 Cu17 Cu10 143.08(18) . . ?
S12 Cu17 Cu11 109.13(16) . . ?
S12 Cu17 Cu13 92.83(17) . . ?
S12 Cu17 Cu16 94.15(16) . . ?
S12 Cu17 Cu18 148.82(17) . . ?
S12 Cu17 Cu24 51.99(15) . . ?
S12 Cu17 Cu27 111.78(18) . . ?
S12 Cu17 S8 104.0(2) . . ?
Cu10 Cu18 Cu14 60.52(8) . 5_556 ?
Cu10 Cu18 Cu15 94.67(10) . 5_556 ?
Cu10 Cu18 Cu17 61.11(7) . . ?
Cu10 Cu18 Cu23 138.92(10) . . ?
Cu10 Cu18 Cu26 160.64(13) . . ?
Cu10 Cu18 Cu27 107.08(9) . . ?
Cu14 Cu18 Cu26 106.42(12) 5_556 . ?
Cu15 Cu18 Cu14 60.75(10) 5_556 5_556 ?
Cu15 Cu18 Cu17 106.11(11) 5_556 . ?
Cu15 Cu18 Cu23 121.51(11) 5_556 . ?
Cu15 Cu18 Cu26 65.97(11) 5_556 . ?
Cu15 Cu18 Cu27 64.93(11) 5_556 . ?
Cu16 Cu18 Cu10 91.96(9) . . ?
Cu16 Cu18 Cu10 91.79(9) 5_556 . ?
Cu16 Cu18 Cu14 60.62(9) 5_556 5_556 ?
Cu16 Cu18 Cu14 138.05(11) . 5_556 ?
Cu16 Cu18 Cu15 159.78(13) . 5_556 ?
Cu16 Cu18 Cu15 106.67(12) 5_556 5_556 ?
Cu16 Cu18 Cu16 92.16(10) 5_556 . ?
Cu16 Cu18 Cu17 61.00(8) . . ?
Cu16 Cu18 Cu17 138.70(10) 5_556 . ?
Cu16 Cu18 Cu23 61.44(7) 5_556 . ?
Cu16 Cu18 Cu23 61.19(7) . . ?
Cu16 Cu18 Cu26 106.47(11) . . ?
Cu16 Cu18 Cu26 93.36(10) 5_556 . ?
Cu16 Cu18 Cu27 94.87(11) . . ?
Cu16 Cu18 Cu27 159.57(11) 5_556 . ?
Cu17 Cu18 Cu14 118.06(10) . 5_556 ?
Cu17 Cu18 Cu26 122.82(11) . . ?
Cu17 Cu18 Cu27 60.45(9) . . ?
Cu23 Cu18 Cu14 118.48(9) . 5_556 ?
Cu23 Cu18 Cu17 118.32(10) . . ?
Cu23 Cu18 Cu26 58.70(9) . . ?
Cu23 Cu18 Cu27 105.75(10) . . ?
Cu27 Cu18 Cu14 122.04(12) . 5_556 ?
Cu27 Cu18 Cu26 66.25(9) . . ?
Cu14 Cu19 Cu20 93.73(12) . . ?
Cu14 Cu19 Cu21 104.71(13) . . ?
Cu14 Cu19 Cu24 110.75(11) . . ?
Cu16 Cu19 Cu14 59.20(9) . . ?
Cu16 Cu19 Cu20 92.34(14) . . ?
Cu16 Cu19 Cu21 57.54(10) . . ?
Cu16 Cu19 Cu24 57.43(9) . . ?
Cu16 Cu19 Cu30 101.91(13) . . ?
Cu21 Cu19 Cu20 54.16(12) . . ?
Cu24 Cu19 Cu20 113.50(16) . . ?
Cu24 Cu19 Cu21 59.96(11) . . ?
Cu30 Cu19 Cu14 103.58(16) . . ?
Cu30 Cu19 Cu20 161.55(15) . . ?
Cu30 Cu19 Cu21 125.18(18) . . ?
Cu30 Cu19 Cu24 66.37(15) . . ?
S14 Cu19 Cu14 56.69(16) . . ?
S14 Cu19 Cu16 97.48(18) . . ?
S14 Cu19 Cu20 49.3(2) . . ?
S14 Cu19 Cu21 96.7(2) . . ?
S14 Cu19 Cu24 151.7(2) . . ?
S14 Cu19 Cu30 138.0(3) . . ?
S15 Cu19 Cu14 148.3(3) . . ?
S15 Cu19 Cu16 136.9(3) . . ?
S15 Cu19 Cu20 109.8(3) . . ?
S15 Cu19 Cu21 106.3(3) . . ?
S15 Cu19 Cu24 79.7(3) . . ?
S15 Cu19 Cu30 51.8(3) . . ?
S15 Cu19 S14 125.1(3) . . ?
Cu21 Cu20 Cu19 60.70(12) . . ?
Cu21 Cu20 Cu26 75.12(14) . 5_556 ?
Cu26 Cu20 Cu19 104.80(11) 5_556 . ?
S11 Cu20 Cu19 152.2(2) 5_556 . ?
S11 Cu20 Cu21 120.5(3) 5_556 . ?
S11 Cu20 Cu26 54.3(2) 5_556 5_556 ?
S11 Cu20 S14 109.7(3) 5_556 . ?
S14 Cu20 Cu19 48.25(17) . . ?
S14 Cu20 Cu21 101.58(18) . . ?
S14 Cu20 Cu26 93.27(18) . 5_556 ?
S18 Cu20 Cu19 77.2(3) . . ?
S18 Cu20 Cu21 55.2(2) . . ?
S18 Cu20 Cu26 122.0(4) . 5_556 ?
S18 Cu20 S11 128.0(4) . 5_556 ?
S18 Cu20 S14 122.1(4) . . ?
Cu16 Cu21 Cu19 57.75(10) . . ?
Cu16 Cu21 Cu23 59.54(10) . . ?
Cu16 Cu21 Cu24 57.49(9) . . ?
Cu16 Cu21 Cu25 93.88(11) . . ?
Cu19 Cu21 Cu25 114.73(14) . . ?
Cu20 Cu21 Cu16 100.03(13) . . ?
Cu20 Cu21 Cu19 65.14(14) . . ?
Cu20 Cu21 Cu23 102.98(13) . . ?
Cu20 Cu21 Cu24 124.35(19) . . ?
Cu20 Cu21 Cu25 162.23(15) . . ?
Cu23 Cu21 Cu19 111.61(11) . . ?
Cu23 Cu21 Cu24 104.63(11) . . ?
Cu23 Cu21 Cu25 93.57(13) . . ?
Cu24 Cu21 Cu19 59.97(12) . . ?
Cu24 Cu21 Cu25 55.59(11) . . ?
S16 Cu21 Cu16 99.01(18) . . ?
S16 Cu21 Cu19 153.55(18) . . ?
S16 Cu21 Cu20 137.4(2) . . ?
S16 Cu21 Cu23 56.71(17) . . ?
S16 Cu21 Cu24 98.01(18) . . ?
S16 Cu21 Cu25 49.34(17) . . ?
S16 Cu21 S18 124.9(3) . . ?
S18 Cu21 Cu16 135.8(3) . . ?
S18 Cu21 Cu19 78.4(3) . . ?
S18 Cu21 Cu20 51.8(2) . . ?
S18 Cu21 Cu23 147.7(3) . . ?
S18 Cu21 Cu24 106.7(3) . . ?
S18 Cu21 Cu25 110.4(2) . . ?
S15 Cu22 S18 99.8(3) . . ?
S17 Cu22 S15 103.4(3) . . ?
S17 Cu22 S18 103.1(4) . . ?
P2 Cu22 S15 117.1(6) . . ?
P2 Cu22 S17 117.4(4) . . ?
P2 Cu22 S18 113.6(5) . . ?
Cu16 Cu23 Cu16 88.76(12) 5_556 . ?
Cu16 Cu23 Cu21 58.56(8) . . ?
Cu16 Cu23 Cu21 58.56(8) 5_556 5_556 ?
Cu16 Cu23 Cu21 147.11(13) . 5_556 ?
Cu16 Cu23 Cu21 147.11(13) 5_556 . ?
Cu18 Cu23 Cu16 58.66(8) 5_556 5_556 ?
Cu18 Cu23 Cu16 58.67(8) . . ?
Cu18 Cu23 Cu16 58.16(8) 5_556 . ?
Cu18 Cu23 Cu16 58.16(8) . 5_556 ?
Cu18 Cu23 Cu18 85.74(12) . 5_556 ?
Cu18 Cu23 Cu21 96.76(9) . 5_556 ?
Cu18 Cu23 Cu21 96.76(9) 5_556 . ?
Cu18 Cu23 Cu21 102.03(9) 5_556 5_556 ?
Cu18 Cu23 Cu21 102.04(9) . . ?
Cu21 Cu23 Cu21 154.28(17) 5_556 . ?
Cu26 Cu23 Cu16 106.23(8) 5_556 5_556 ?
Cu26 Cu23 Cu16 92.71(9) 5_556 . ?
Cu26 Cu23 Cu16 92.71(9) . 5_556 ?
Cu26 Cu23 Cu16 106.23(8) . . ?
Cu26 Cu23 Cu18 145.19(13) 5_556 . ?
Cu26 Cu23 Cu18 145.19(13) . 5_556 ?
Cu26 Cu23 Cu18 60.92(7) . . ?
Cu26 Cu23 Cu18 60.92(7) 5_556 5_556 ?
Cu26 Cu23 Cu21 74.39(10) . 5_556 ?
Cu26 Cu23 Cu21 99.64(11) . . ?
Cu26 Cu23 Cu21 74.39(10) 5_556 . ?
Cu26 Cu23 Cu21 99.64(11) 5_556 5_556 ?
Cu26 Cu23 Cu26 153.57(16) 5_556 . ?
S16 Cu23 Cu16 93.90(15) . . ?
S16 Cu23 Cu16 145.71(16) 5_556 . ?
S16 Cu23 Cu16 145.71(16) . 5_556 ?
S16 Cu23 Cu16 93.91(15) 5_556 5_556 ?
S16 Cu23 Cu18 94.57(13) 5_556 5_556 ?
S16 Cu23 Cu18 94.57(13) . . ?
S16 Cu23 Cu18 146.86(17) 5_556 . ?
S16 Cu23 Cu18 146.87(17) . 5_556 ?
S16 Cu23 Cu21 110.79(18) 5_556 . ?
S16 Cu23 Cu21 110.79(18) . 5_556 ?
S16 Cu23 Cu21 50.70(18) 5_556 5_556 ?
S16 Cu23 Cu21 50.70(18) . . ?
S16 Cu23 Cu26 107.78(17) 5_556 . ?
S16 Cu23 Cu26 107.78(17) . 5_556 ?
S16 Cu23 Cu26 53.75(17) 5_556 5_556 ?
S16 Cu23 Cu26 53.75(17) . . ?
S16 Cu23 S16 102.5(3) . 5_556 ?
Cu16 Cu24 Cu17 60.31(8) . . ?
Cu16 Cu24 Cu19 57.85(9) . . ?
Cu16 Cu24 Cu21 57.70(9) . . ?
Cu16 Cu24 Cu25 100.48(12) . . ?
Cu17 Cu24 Cu19 106.02(11) . . ?
Cu17 Cu24 Cu21 111.91(11) . . ?
Cu17 Cu24 Cu25 103.03(14) . . ?
Cu21 Cu24 Cu19 60.07(12) . . ?
Cu25 Cu24 Cu19 123.96(14) . . ?
Cu25 Cu24 Cu21 64.90(12) . . ?
S12 Cu24 Cu16 98.70(16) . . ?
S12 Cu24 Cu17 57.43(15) . . ?
S12 Cu24 Cu19 96.9(2) . . ?
S12 Cu24 Cu21 152.8(2) . . ?
S12 Cu24 Cu25 139.0(2) . . ?
S17 Cu24 Cu16 135.8(2) . . ?
S17 Cu24 Cu17 146.0(2) . . ?
S17 Cu24 Cu19 107.0(2) . . ?
S17 Cu24 Cu21 78.5(2) . . ?
S17 Cu24 Cu25 50.4(2) . . ?
S17 Cu24 S12 125.2(3) . . ?
Cu24 Cu25 Cu21 59.51(11) . . ?
Cu27 Cu25 Cu21 103.68(11) . . ?
Cu27 Cu25 Cu24 75.43(11) . . ?
S10 Cu25 Cu21 149.7(2) . . ?
S10 Cu25 Cu24 122.7(2) . . ?
S10 Cu25 Cu27 54.51(17) . . ?
S10 Cu25 S16 107.3(3) . . ?
S16 Cu25 Cu21 47.71(18) . . ?
S16 Cu25 Cu24 100.11(18) . . ?
S16 Cu25 Cu27 92.34(18) . . ?
S17 Cu25 Cu21 76.3(2) . . ?
S17 Cu25 Cu24 52.9(2) . . ?
S17 Cu25 Cu27 120.3(2) . . ?
S17 Cu25 S10 131.3(3) . . ?
S17 Cu25 S16 121.4(3) . . ?
Cu15 Cu26 Cu27 58.65(10) 5_556 . ?
Cu18 Cu26 Cu15 56.37(9) . 5_556 ?
Cu18 Cu26 Cu27 56.70(8) . . ?
Cu18 Cu26 Cu28 103.01(12) . . ?
Cu20 Cu26 Cu15 74.64(14) 5_556 5_556 ?
Cu20 Cu26 Cu18 104.70(14) 5_556 . ?
Cu20 Cu26 Cu27 132.60(15) 5_556 . ?
Cu20 Cu26 Cu28 92.51(15) 5_556 . ?
Cu23 Cu26 Cu15 114.02(11) . 5_556 ?
Cu23 Cu26 Cu18 60.37(9) . . ?
Cu23 Cu26 Cu20 106.10(12) . 5_556 ?
Cu23 Cu26 Cu27 100.09(11) . . ?
Cu23 Cu26 Cu28 157.38(15) . . ?
Cu28 Cu26 Cu15 58.10(11) . 5_556 ?
Cu28 Cu26 Cu27 57.36(10) . . ?
S11 Cu26 Cu15 82.5(2) . 5_556 ?
S11 Cu26 Cu18 138.2(3) . . ?
S11 Cu26 Cu20 51.6(2) . 5_556 ?
S11 Cu26 Cu23 149.6(2) . . ?
S11 Cu26 Cu27 110.3(2) . . ?
S11 Cu26 Cu28 53.0(2) . . ?
S11 Cu26 S16 122.8(3) . . ?
S16 Cu26 Cu15 143.51(19) . 5_556 ?
S16 Cu26 Cu18 97.34(17) . . ?
S16 Cu26 Cu20 141.06(19) . 5_556 ?
S16 Cu26 Cu23 58.51(15) . . ?
S16 Cu26 Cu27 86.34(18) . . ?
S16 Cu26 Cu28 113.5(2) . . ?
Cu15 Cu27 Cu26 60.22(11) 5_556 . ?
Cu17 Cu27 Cu15 99.99(10) . 5_556 ?
Cu17 Cu27 Cu26 113.58(10) . . ?
Cu17 Cu27 Cu28 158.72(15) . . ?
Cu18 Cu27 Cu15 57.05(9) . 5_556 ?
Cu18 Cu27 Cu17 59.74(8) . . ?
Cu18 Cu27 Cu25 106.08(12) . . ?
Cu18 Cu27 Cu26 57.05(8) . . ?
Cu18 Cu27 Cu28 103.45(13) . . ?
Cu25 Cu27 Cu15 135.36(14) . 5_556 ?
Cu25 Cu27 Cu17 104.62(14) . . ?
Cu25 Cu27 Cu26 75.84(12) . . ?
Cu25 Cu27 Cu28 92.21(14) . . ?
Cu28 Cu27 Cu15 58.74(12) . 5_556 ?
Cu28 Cu27 Cu26 57.57(10) . . ?
S8 Cu27 Cu15 87.37(18) . 5_556 ?
S8 Cu27 Cu17 57.89(14) . . ?
S8 Cu27 Cu18 97.24(14) . . ?
S8 Cu27 Cu25 137.3(2) . . ?
S8 Cu27 Cu26 145.71(19) . . ?
S8 Cu27 Cu28 116.8(2) . . ?
S8 Cu27 S10 122.6(2) . . ?
S10 Cu27 Cu15 109.9(2) . 5_556 ?
S10 Cu27 Cu17 150.1(3) . . ?
S10 Cu27 Cu18 138.61(19) . . ?
S10 Cu27 Cu25 52.6(2) . . ?
S10 Cu27 Cu26 82.01(19) . . ?
S10 Cu27 Cu28 51.2(2) . . ?
Cu26 Cu28 Cu15 64.18(11) . 5_556 ?
Cu27 Cu28 Cu15 63.11(11) . 5_556 ?
Cu27 Cu28 Cu26 65.07(11) . . ?
S9 Cu28 Cu15 53.64(17) . 5_556 ?
S9 Cu28 Cu26 117.8(2) . . ?
S9 Cu28 Cu27 85.76(19) . . ?
S9 Cu28 S11 118.8(4) . . ?
S10 Cu28 Cu15 117.2(2) . 5_556 ?
S10 Cu28 Cu26 88.4(2) . . ?
S10 Cu28 Cu27 54.07(18) . . ?
S10 Cu28 S9 117.8(3) . . ?
S10 Cu28 S11 121.6(3) . . ?
S11 Cu28 Cu15 86.3(2) . 5_556 ?
S11 Cu28 Cu26 52.99(18) . . ?
S11 Cu28 Cu27 118.0(2) . . ?
Cu9 Cu29 Cu5 101.37(10) . . ?
Cu9 Cu29 Cu11 72.76(11) . . ?
Cu11 Cu29 Cu5 61.67(9) . . ?
S2 Cu29 Cu5 80.22(19) . . ?
S2 Cu29 Cu9 118.9(2) . . ?
S2 Cu29 Cu11 54.31(16) . . ?
S2 Cu29 S6 127.7(3) . . ?
S2 Cu29 S7 130.3(3) . . ?
S6 Cu29 Cu5 49.62(16) . . ?
S6 Cu29 Cu9 88.67(16) . . ?
S6 Cu29 Cu11 102.54(16) . . ?
S7 Cu29 Cu5 146.79(19) . . ?
S7 Cu29 Cu9 55.40(17) . . ?
S7 Cu29 Cu11 121.2(2) . . ?
S7 Cu29 S6 102.0(2) . . ?
Cu3 Cu30 Cu19 74.11(13) 5_556 . ?
S12 Cu30 Cu3 89.24(18) . 5_556 ?
S12 Cu30 Cu19 99.6(2) . . ?
S13 Cu30 Cu3 56.4(2) . 5_556 ?
S13 Cu30 Cu19 124.2(3) . . ?
S13 Cu30 S12 103.6(3) . . ?
S13 Cu30 S15 135.4(4) . . ?
S15 Cu30 Cu3 121.1(3) . 5_556 ?
S15 Cu30 Cu19 53.4(2) . . ?
S15 Cu30 S12 121.0(4) . . ?
Cu4 S1 Cu1 96.5(2) . . ?
Cu12 S1 Cu1 130.4(3) . . ?
Cu12 S1 Cu4 75.97(19) . . ?
C132 S1 Cu1 116.7(9) . . ?
C132 S1 Cu4 118.0(9) . . ?
C132 S1 Cu12 109.5(9) . . ?
Cu11 S2 Cu1 96.1(2) . . ?
Cu29 S2 Cu1 130.2(3) . . ?
Cu29 S2 Cu11 74.97(18) . . ?
C172 S2 Cu1 118.9(8) . . ?
C172 S2 Cu11 112.8(8) . . ?
C172 S2 Cu29 109.3(8) . . ?
Cu2 S3 Cu1 132.0(3) . . ?
Cu2 S3 Cu5 73.99(19) . . ?
Cu5 S3 Cu1 98.0(3) . . ?
C156 S3 Cu1 110(2) . . ?
C156 S3 Cu2 116.2(19) . . ?
C156 S3 Cu5 114.4(16) . . ?
Cu2 S4 Cu7 73.5(3) . 5_556 ?
Cu2 S4 Cu8 122.3(4) . 5_556 ?
Cu8 S4 Cu7 71.0(3) 5_556 5_556 ?
C148 S4 Cu2 125.0(16) . . ?
C148 S4 Cu7 108.8(16) . 5_556 ?
C148 S4 Cu8 108.9(18) . 5_556 ?
Cu2 S5 Cu14 127.0(2) . 5_556 ?
Cu3 S5 Cu2 101.5(2) . . ?
Cu3 S5 Cu14 68.47(18) . 5_556 ?
Cu4 S5 Cu2 81.8(2) . . ?
Cu4 S5 Cu3 130.9(2) . . ?
Cu4 S5 Cu14 70.95(17) . 5_556 ?
C140 S5 Cu2 111.6(10) . . ?
C140 S5 Cu3 116.4(11) . . ?
C140 S5 Cu4 107.0(11) . . ?
C140 S5 Cu14 119.4(10) . 5_556 ?
Cu5 S6 Cu6 73.22(17) . . ?
Cu5 S6 Cu7 130.4(2) . . ?
Cu5 S6 Cu29 78.20(19) . . ?
Cu7 S6 Cu6 66.37(14) . . ?
Cu7 S6 Cu29 103.1(3) . . ?
Cu29 S6 Cu6 125.9(2) . . ?
C164 S6 Cu5 105(2) . . ?
C164 S6 Cu6 123.2(15) . . ?
C164 S6 Cu7 121(2) . . ?
C164 S6 Cu29 108.0(16) . . ?
Cu8 S7 Cu9 71.25(19) . . ?
Cu29 S7 Cu8 121.9(3) . . ?
Cu29 S7 Cu9 72.13(18) . . ?
C236 S7 Cu8 112.9(12) . . ?
C236 S7 Cu9 108.6(13) . . ?
C236 S7 Cu29 120.7(11) . . ?
Cu11 S8 Cu12 82.9(2) . . ?
Cu11 S8 Cu17 71.53(15) . . ?
Cu11 S8 Cu27 131.5(2) . . ?
Cu12 S8 Cu17 126.2(2) . . ?
Cu27 S8 Cu12 96.6(2) . . ?
Cu27 S8 Cu17 70.23(16) . . ?
C180 S8 Cu11 110.3(11) . . ?
C180 S8 Cu12 114.2(9) . . ?
C180 S8 Cu17 118.8(9) . . ?
C180 S8 Cu27 113.7(11) . . ?
Cu12 S9 Cu15 71.75(18) . 5_556 ?
Cu12 S9 Cu28 122.9(3) . . ?
Cu28 S9 Cu15 74.1(2) . 5_556 ?
C124 S9 Cu12 121.0(9) . . ?
C124 S9 Cu15 106.6(9) . 5_556 ?
C124 S9 Cu28 111.9(9) . . ?
Cu25 S10 Cu27 72.9(2) . . ?
Cu28 S10 Cu25 123.2(3) . . ?
Cu28 S10 Cu27 74.7(2) . . ?
C188 S10 Cu25 121.4(10) . . ?
C188 S10 Cu27 107.7(10) . . ?
C188 S10 Cu28 112.3(10) . . ?
Cu20 S11 Cu26 74.1(2) 5_556 . ?
Cu20 S11 Cu28 122.6(3) 5_556 . ?
Cu26 S11 Cu28 74.0(2) . . ?
C116 S11 Cu20 121.8(12) . 5_556 ?
C116 S11 Cu26 111.2(12) . . ?
C116 S11 Cu28 113.8(11) . . ?
Cu9 S12 Cu17 67.40(15) . . ?
Cu9 S12 Cu30 101.7(3) . . ?
Cu24 S12 Cu9 129.9(2) . . ?
Cu24 S12 Cu17 70.58(17) . . ?
Cu24 S12 Cu30 82.8(2) . . ?
Cu30 S12 Cu17 127.1(2) . . ?
C196 S12 Cu9 122.0(14) . . ?
C196 S12 Cu17 115.6(11) . . ?
C196 S12 Cu24 100.0(14) . . ?
C196 S12 Cu30 113.4(11) . . ?
Cu8 S13 Cu3 71.6(2) . 5_556 ?
Cu30 S13 Cu3 71.3(3) . 5_556 ?
Cu30 S13 Cu8 122.4(3) . . ?
C212 S13 Cu3 106.2(11) . 5_556 ?
C212 S13 Cu8 110.0(12) . . ?
C212 S13 Cu30 121.8(12) . . ?
Cu15 S14 Cu14 70.31(17) . . ?
Cu15 S14 Cu20 96.3(3) . . ?
Cu19 S14 Cu14 71.97(18) . . ?
Cu19 S14 Cu15 131.7(3) . . ?
Cu19 S14 Cu20 82.4(3) . . ?
Cu20 S14 Cu14 126.1(3) . . ?
C228 S14 Cu14 122.9(9) . . ?
C228 S14 Cu15 118.6(9) . . ?
C228 S14 Cu19 106.9(9) . . ?
C228 S14 Cu20 109.5(8) . . ?
Cu19 S15 Cu22 98.0(4) . . ?
Cu30 S15 Cu19 74.8(2) . . ?
Cu30 S15 Cu22 132.1(4) . . ?
C220 S15 Cu19 116.9(13) . . ?
C220 S15 Cu22 115.0(14) . . ?
C220 S15 Cu30 110.1(15) . . ?
Cu21 S16 Cu23 72.59(16) . . ?
Cu21 S16 Cu25 82.9(3) . . ?
Cu21 S16 Cu26 130.8(2) . . ?
Cu25 S16 Cu23 126.2(2) . . ?
Cu26 S16 Cu23 67.74(17) . . ?
Cu26 S16 Cu25 97.7(2) . . ?
C108 S16 Cu21 101.9(12) . . ?
C108 S16 Cu23 121.8(12) . . ?
C108 S16 Cu25 109.6(12) . . ?
C108 S16 Cu26 123.3(12) . . ?
Cu24 S17 Cu22 97.0(3) . . ?
Cu25 S17 Cu22 133.0(4) . . ?
Cu25 S17 Cu24 76.7(2) . . ?
C204 S17 Cu22 116.1(16) . . ?
C204 S17 Cu24 122.3(15) . . ?
C204 S17 Cu25 105.8(16) . . ?
Cu20 S18 Cu21 73.0(2) . . ?
Cu20 S18 Cu22 133.5(5) . . ?
Cu21 S18 Cu22 95.5(3) . . ?
C100 S18 Cu20 106.9(13) . . ?
C100 S18 Cu21 133.3(13) . . ?
C100 S18 Cu22 112.7(13) . . ?
C7 P1 Cu1 123.6(10) . . ?
C7 P1 C14 89.9(14) . . ?
C14 P1 Cu1 124.0(9) . . ?
C21 P1 Cu1 127.1(10) . . ?
C21 P1 C7 92.0(15) . . ?
C21 P1 C14 89.6(14) . . ?
C28 P2 Cu22 117.2(12) . . ?
C28 P2 C35 95.8(11) . . ?
C35 P2 Cu22 124.7(9) . . ?
C37 P2 Cu22 124.4(8) . . ?
C37 P2 C28 92.3(11) . . ?
C37 P2 C35 94.7(9) . . ?
C20 O1 C2 113(3) . . ?
C9 O8 C6 128(3) . . ?
C13 O15 C16 124(3) . . ?
C42 O22 C23 101(3) . . ?
C27 O29 C30 109(3) . . ?
C34 O36 C38 98.8(16) . . ?
C6 C7 P1 137(2) . . ?
C6 C7 C2 120.0 . . ?
C2 C7 P1 103(2) . . ?
C7 C6 O8 95(3) . . ?
C5 C6 O8 144(3) . . ?
C5 C6 C7 120.0 . . ?
C6 C5 H5 120.0 . . ?
C4 C5 C6 120.0 . . ?
C4 C5 H5 120.0 . . ?
C5 C4 H4 120.0 . . ?
C5 C4 C3 120.0 . . ?
C3 C4 H4 120.0 . . ?
C4 C3 H3 120.0 . . ?
C4 C3 C2 120.0 . . ?
C2 C3 H3 120.0 . . ?
O1 C2 C7 138(3) . . ?
O1 C2 C3 100(3) . . ?
C3 C2 C7 120.0 . . ?
C13 C14 P1 122.3(17) . . ?
C13 C14 C9 120.0 . . ?
C9 C14 P1 117.4(18) . . ?
O15 C13 C14 111(3) . . ?
O15 C13 C12 127(3) . . ?
C14 C13 C12 120.0 . . ?
C13 C12 H12 120.0 . . ?
C11 C12 C13 120.0 . . ?
C11 C12 H12 120.0 . . ?
C12 C11 H11 120.0 . . ?
C10 C11 C12 120.0 . . ?
C10 C11 H11 120.0 . . ?
C11 C10 H10 120.0 . . ?
C11 C10 C9 120.0 . . ?
C9 C10 H10 120.0 . . ?
O8 C9 C14 118(3) . . ?
O8 C9 C10 122(3) . . ?
C10 C9 C14 120.0 . . ?
C20 C21 P1 126(2) . . ?
C20 C21 C16 120.0 . . ?
C16 C21 P1 113(2) . . ?
O1 C20 C21 117(3) . . ?
O1 C20 C19 122(3) . . ?
C19 C20 C21 120.0 . . ?
C20 C19 H19 120.0 . . ?
C20 C19 C18 120.0 . . ?
C18 C19 H19 120.0 . . ?
C19 C18 H18 120.0 . . ?
C19 C18 C17 120.0 . . ?
C17 C18 H18 120.0 . . ?
C18 C17 H17 120.0 . . ?
C16 C17 C18 120.0 . . ?
C16 C17 H17 120.0 . . ?
O15 C16 C21 128(3) . . ?
O15 C16 C17 112(3) . . ?
C17 C16 C21 120.0 . . ?
C24 C23 O22 104(2) . . ?
C24 C23 C28 120.0 . . ?
C28 C23 O22 131(2) . . ?
C23 C24 H24 120.0 . . ?
C25 C24 C23 120.0 . . ?
C25 C24 H24 120.0 . . ?
C24 C25 H25 120.0 . . ?
C26 C25 C24 120.0 . . ?
C26 C25 H25 120.0 . . ?
C25 C26 H26 120.0 . . ?
C25 C26 C27 120.0 . . ?
C27 C26 H26 120.0 . . ?
O29 C27 C26 114(2) . . ?
O29 C27 C28 126(2) . . ?
C28 C27 C26 120.0 . . ?
C23 C28 P2 120.8(11) . . ?
C27 C28 P2 118.9(11) . . ?
C27 C28 C23 120.0 . . ?
C34 C35 P2 120.8(11) . . ?
C34 C35 C30 120.0 . . ?
C30 C35 P2 119.2(11) . . ?
C35 C34 O36 128.5(18) . . ?
C33 C34 O36 111.5(18) . . ?
C33 C34 C35 120.0 . . ?
C34 C33 H33 120.0 . . ?
C34 C33 C32 120.0 . . ?
C32 C33 H33 120.0 . . ?
C33 C32 H32 120.0 . . ?
C31 C32 C33 120.0 . . ?
C31 C32 H32 120.0 . . ?
C32 C31 H31 120.0 . . ?
C32 C31 C30 120.0 . . ?
C30 C31 H31 120.0 . . ?
C35 C30 O29 124(2) . . ?
C31 C30 O29 114(2) . . ?
C31 C30 C35 120.0 . . ?
C38 C37 P2 120.4(11) . . ?
C38 C37 C42 120.0 . . ?
C42 C37 P2 119.6(11) . . ?
C37 C38 O36 128.7(18) . . ?
C39 C38 O36 111.3(18) . . ?
C39 C38 C37 120.0 . . ?
C38 C39 H39 120.0 . . ?
C38 C39 C40 120.0 . . ?
C40 C39 H39 120.0 . . ?
C39 C40 H40 120.0 . . ?
C41 C40 C39 120.0 . . ?
C41 C40 H40 120.0 . . ?
C40 C41 H41 120.0 . . ?
C40 C41 C42 120.0 . . ?
C42 C41 H41 120.0 . . ?
C37 C42 O22 133(2) . . ?
C41 C42 O22 101(2) . . ?
C41 C42 C37 120.0 . . ?
S18 C100 H10A 108.9 . . ?
S18 C100 H10B 108.9 . . ?
H10A C100 H10B 107.7 . . ?
C101 C100 S18 113(2) . . ?
C101 C100 H10A 108.9 . . ?
C101 C100 H10B 108.9 . . ?
C100 C101 H10C 108.1 . . ?
C100 C101 H10D 108.1 . . ?
C100 C101 C102 117(3) . . ?
H10C C101 H10D 107.3 . . ?
C102 C101 H10C 108.1 . . ?
C102 C101 H10D 108.1 . . ?
C105 C106 H106 120.0 . . ?
C105 C106 C107 120.0 . . ?
C107 C106 H106 120.0 . . ?
C106 C105 H105 120.0 . . ?
C106 C105 C104 120.0 . . ?
C104 C105 H105 120.0 . . ?
C105 C104 H104 120.0 . . ?
C105 C104 C103 120.0 . . ?
C103 C104 H104 120.0 . . ?
C104 C103 H103 120.0 . . ?
C104 C103 C102 120.0 . . ?
C102 C103 H103 120.0 . . ?
C103 C102 C101 127(5) . . ?
C107 C102 C101 113(5) . . ?
C107 C102 C103 120.0 . . ?
C106 C107 H107 120.0 . . ?
C102 C107 C106 120.0 . . ?
C102 C107 H107 120.0 . . ?
S16 C108 H10E 110.1 . . ?
S16 C108 H10F 110.1 . . ?
H10E C108 H10F 108.4 . . ?
C109 C108 S16 108(3) . . ?
C109 C108 H10E 110.1 . . ?
C109 C108 H10F 110.1 . . ?
C108 C109 H10G 110.7 . . ?
C108 C109 H10H 110.7 . . ?
H10G C109 H10H 108.8 . . ?
C110 C109 C108 105(3) . . ?
C110 C109 H10G 110.7 . . ?
C110 C109 H10H 110.7 . . ?
C115 C110 C109 123(2) . . ?
C115 C110 C111 120.0 . . ?
C111 C110 C109 117(2) . . ?
C110 C115 H115 120.0 . . ?
C110 C115 C114 120.0 . . ?
C114 C115 H115 120.0 . . ?
C115 C114 H114 120.0 . . ?
C113 C114 C115 120.0 . . ?
C113 C114 H114 120.0 . . ?
C114 C113 H113 120.0 . . ?
C114 C113 C112 120.0 . . ?
C112 C113 H113 120.0 . . ?
C113 C112 H112 120.0 . . ?
C111 C112 C113 120.0 . . ?
C111 C112 H112 120.0 . . ?
C110 C111 H111 120.0 . . ?
C112 C111 C110 120.0 . . ?
C112 C111 H111 120.0 . . ?
S11 C116 H11A 106.5 . . ?
S11 C116 H11B 106.5 . . ?
H11A C116 H11B 106.5 . . ?
C117 C116 S11 123(2) . . ?
C117 C116 H11A 106.5 . . ?
C117 C116 H11B 106.5 . . ?
C116 C117 H11C 104.2 . . ?
C116 C117 H11D 104.2 . . ?
H11C C117 H11D 105.5 . . ?
C118 C117 C116 132.1(18) . . ?
C118 C117 H11C 104.2 . . ?
C118 C117 H11D 104.2 . . ?
C117 C118 C123 120.1(11) . . ?
C117 C118 C119 119.9(11) . . ?
C123 C118 C119 120.0 . . ?
C118 C123 H123 120.0 . . ?
C122 C123 C118 120.0 . . ?
C122 C123 H123 120.0 . . ?
C123 C122 H122 120.0 . . ?
C121 C122 C123 120.0 . . ?
C121 C122 H122 120.0 . . ?
C122 C121 H121 120.0 . . ?
C122 C121 C120 120.0 . . ?
C120 C121 H121 120.0 . . ?
C121 C120 H120 120.0 . . ?
C121 C120 C119 120.0 . . ?
C119 C120 H120 120.0 . . ?
C118 C119 H119 120.0 . . ?
C120 C119 C118 120.0 . . ?
C120 C119 H119 120.0 . . ?
S9 C124 H12A 109.7 . . ?
S9 C124 H12B 109.7 . . ?
H12A C124 H12B 108.2 . . ?
C125 C124 S9 110(2) . . ?
C125 C124 H12A 109.7 . . ?
C125 C124 H12B 109.7 . . ?
C124 C125 H12C 108.8 . . ?
C124 C125 H12D 108.8 . . ?
H12C C125 H12D 107.7 . . ?
C126 C125 C124 114(3) . . ?
C126 C125 H12C 108.8 . . ?
C126 C125 H12D 108.8 . . ?
C131 C126 C125 117(3) . . ?
C131 C126 C127 120.0 . . ?
C127 C126 C125 123(3) . . ?
C126 C131 H131 120.0 . . ?
C126 C131 C130 120.0 . . ?
C130 C131 H131 120.0 . . ?
C131 C130 H130 120.0 . . ?
C131 C130 C129 120.0 . . ?
C129 C130 H130 120.0 . . ?
C130 C129 H129 120.0 . . ?
C130 C129 C128 120.0 . . ?
C128 C129 H129 120.0 . . ?
C129 C128 H128 120.0 . . ?
C127 C128 C129 120.0 . . ?
C127 C128 H128 120.0 . . ?
C126 C127 H127 120.0 . . ?
C128 C127 C126 120.0 . . ?
C128 C127 H127 120.0 . . ?
S1 C132 H13A 109.4 . . ?
S1 C132 H13B 109.4 . . ?
H13A C132 H13B 108.0 . . ?
C133 C132 S1 111.0(18) . . ?
C133 C132 H13A 109.4 . . ?
C133 C132 H13B 109.4 . . ?
C132 C133 H13C 107.4 . . ?
C132 C133 H13D 107.4 . . ?
H13C C133 H13D 107.0 . . ?
C134 C133 C132 120(2) . . ?
C134 C133 H13C 107.4 . . ?
C134 C133 H13D 107.4 . . ?
C139 C134 C133 119(3) . . ?
C139 C134 C135 120.0 . . ?
C135 C134 C133 121(3) . . ?
C134 C139 H139 120.0 . . ?
C138 C139 C134 120.0 . . ?
C138 C139 H139 120.0 . . ?
C139 C138 H138 120.0 . . ?
C139 C138 C137 120.0 . . ?
C137 C138 H138 120.0 . . ?
C138 C137 H137 120.0 . . ?
C136 C137 C138 120.0 . . ?
C136 C137 H137 120.0 . . ?
C137 C136 H136 120.0 . . ?
C135 C136 C137 120.0 . . ?
C135 C136 H136 120.0 . . ?
C134 C135 H135 120.0 . . ?
C136 C135 C134 120.0 . . ?
C136 C135 H135 120.0 . . ?
S5 C140 H14A 110.5 . . ?
S5 C140 H14B 110.5 . . ?
H14A C140 H14B 108.7 . . ?
C141 C140 S5 106(2) . . ?
C141 C140 H14A 110.5 . . ?
C141 C140 H14B 110.5 . . ?
C140 C141 H14C 108.5 . . ?
C140 C141 H14D 108.5 . . ?
H14C C141 H14D 107.5 . . ?
C142 C141 C140 115(3) . . ?
C142 C141 H14C 108.5 . . ?
C142 C141 H14D 108.5 . . ?
C147 C142 C141 118(3) . . ?
C147 C142 C143 120.0 . . ?
C143 C142 C141 121(3) . . ?
C142 C147 H147 120.0 . . ?
C142 C147 C146 120.0 . . ?
C146 C147 H147 120.0 . . ?
C147 C146 H146 120.0 . . ?
C145 C146 C147 120.0 . . ?
C145 C146 H146 120.0 . . ?
C146 C145 H145 120.0 . . ?
C144 C145 C146 120.0 . . ?
C144 C145 H145 120.0 . . ?
C145 C144 H144 120.0 . . ?
C145 C144 C143 120.0 . . ?
C143 C144 H144 120.0 . . ?
C142 C143 H143 120.0 . . ?
C144 C143 C142 120.0 . . ?
C144 C143 H143 120.0 . . ?
S4 C148 H14E 104.9 . . ?
S4 C148 H14F 104.9 . . ?
H14E C148 H14F 105.8 . . ?
C149 C148 S4 129(2) . . ?
C149 C148 H14E 104.9 . . ?
C149 C148 H14F 104.9 . . ?
C148 C149 H14G 105.9 . . ?
C148 C149 H14H 105.9 . . ?
H14G C149 H14H 106.3 . . ?
C150 C149 C148 126(3) . . ?
C150 C149 H14G 105.9 . . ?
C150 C149 H14H 105.9 . . ?
C150 C155 H155 120.0 . . ?
C150 C155 C154 120.0 . . ?
C154 C155 H155 120.0 . . ?
C149 C150 C155 120.3(12) . . ?
C149 C150 C151 119.7(12) . . ?
C155 C150 C151 120.0 . . ?
C150 C151 H151 120.0 . . ?
C150 C151 C152 120.0 . . ?
C152 C151 H151 120.0 . . ?
C151 C152 H152 120.0 . . ?
C153 C152 C151 120.0 . . ?
C153 C152 H152 120.0 . . ?
C152 C153 H153 120.0 . . ?
C152 C153 C154 120.0 . . ?
C154 C153 H153 120.0 . . ?
C155 C154 H154 120.0 . . ?
C153 C154 C155 120.0 . . ?
C153 C154 H154 120.0 . . ?
S3 C156 H15A 108.7 . . ?
S3 C156 H15B 108.7 . . ?
H15A C156 H15B 107.6 . . ?
C157 C156 S3 114(3) . . ?
C157 C156 H15A 108.7 . . ?
C157 C156 H15B 108.7 . . ?
C156 C157 H15C 106.5 . . ?
C156 C157 H15D 106.5 . . ?
H15C C157 H15D 106.5 . . ?
C158 C157 C156 123(2) . . ?
C158 C157 H15C 106.5 . . ?
C158 C157 H15D 106.5 . . ?
C157 C158 C163 120.3(12) . . ?
C157 C158 C159 119.7(12) . . ?
C163 C158 C159 120.0 . . ?
C158 C163 H163 120.0 . . ?
C158 C163 C162 120.0 . . ?
C162 C163 H163 120.0 . . ?
C163 C162 H162 120.0 . . ?
C161 C162 C163 120.0 . . ?
C161 C162 H162 120.0 . . ?
C162 C161 H161 120.0 . . ?
C160 C161 C162 120.0 . . ?
C160 C161 H161 120.0 . . ?
C161 C160 H160 120.0 . . ?
C161 C160 C159 120.0 . . ?
C159 C160 H160 120.0 . . ?
C158 C159 H159 120.0 . . ?
C160 C159 C158 120.0 . . ?
C160 C159 H159 120.0 . . ?
S6 C164 H16A 105.5 . . ?
S6 C164 H16B 105.5 . . ?
H16A C164 H16B 106.1 . . ?
C165 C164 S6 127(4) . . ?
C165 C164 H16A 105.5 . . ?
C165 C164 H16B 105.5 . . ?
C164 C165 H16C 106.7 . . ?
C164 C165 H16D 106.7 . . ?
H16C C165 H16D 106.6 . . ?
C166 C165 C164 123(4) . . ?
C166 C165 H16C 106.7 . . ?
C166 C165 H16D 106.7 . . ?
C165 C166 C167 120.6(12) . . ?
C165 C166 C171 119.4(12) . . ?
C167 C166 C171 120.0 . . ?
C166 C167 H167 120.0 . . ?
C166 C167 C168 120.0 . . ?
C168 C167 H167 120.0 . . ?
C167 C168 H168 120.0 . . ?
C169 C168 C167 120.0 . . ?
C169 C168 H168 120.0 . . ?
C168 C169 H169 120.0 . . ?
C170 C169 C168 120.0 . . ?
C170 C169 H169 120.0 . . ?
C169 C170 H170 120.0 . . ?
C169 C170 C171 120.0 . . ?
C171 C170 H170 120.0 . . ?
C166 C171 H171 120.0 . . ?
C170 C171 C166 120.0 . . ?
C170 C171 H171 120.0 . . ?
S2 C172 H17A 110.5 . . ?
S2 C172 H17B 110.5 . . ?
H17A C172 H17B 108.7 . . ?
C173 C172 S2 106.2(18) . . ?
C173 C172 H17A 110.5 . . ?
C173 C172 H17B 110.5 . . ?
C172 C173 H17C 109.3 . . ?
C172 C173 H17D 109.3 . . ?
C172 C173 C174 111(2) . . ?
H17C C173 H17D 108.0 . . ?
C174 C173 H17C 109.3 . . ?
C174 C173 H17D 109.3 . . ?
C175 C174 C173 126(2) . . ?
C175 C174 C179 120.0 . . ?
C179 C174 C173 113(2) . . ?
C174 C175 H175 120.0 . . ?
C176 C175 C174 120.0 . . ?
C176 C175 H175 120.0 . . ?
C175 C176 H176 120.0 . . ?
C177 C176 C175 120.0 . . ?
C177 C176 H176 120.0 . . ?
C176 C177 H177 120.0 . . ?
C176 C177 C178 120.0 . . ?
C178 C177 H177 120.0 . . ?
C177 C178 H178 120.0 . . ?
C179 C178 C177 120.0 . . ?
C179 C178 H178 120.0 . . ?
C174 C179 H179 120.0 . . ?
C178 C179 C174 120.0 . . ?
C178 C179 H179 120.0 . . ?
S8 C180 H18A 109.6 . . ?
S8 C180 H18B 109.6 . . ?
H18A C180 H18B 108.1 . . ?
C181 C180 S8 110(2) . . ?
C181 C180 H18A 109.6 . . ?
C181 C180 H18B 109.6 . . ?
C180 C181 H18C 108.4 . . ?
C180 C181 H18D 108.4 . . ?
H18C C181 H18D 107.5 . . ?
C182 C181 C180 115(2) . . ?
C182 C181 H18C 108.4 . . ?
C182 C181 H18D 108.4 . . ?
C186 C187 H187 120.0 . . ?
C186 C187 C182 120.0 . . ?
C182 C187 H187 120.0 . . ?
C187 C186 H186 120.0 . . ?
C187 C186 C185 120.0 . . ?
C185 C186 H186 120.0 . . ?
C186 C185 H185 120.0 . . ?
C184 C185 C186 120.0 . . ?
C184 C185 H185 120.0 . . ?
C185 C184 H184 120.0 . . ?
C185 C184 C183 120.0 . . ?
C183 C184 H184 120.0 . . ?
C184 C183 H183 120.0 . . ?
C184 C183 C182 120.0 . . ?
C182 C183 H183 120.0 . . ?
C187 C182 C181 119.9(11) . . ?
C183 C182 C181 120.0(11) . . ?
C183 C182 C187 120.0 . . ?
S10 C188 H18E 108.9 . . ?
S10 C188 H18F 108.9 . . ?
H18E C188 H18F 107.7 . . ?
C189 C188 S10 113(2) . . ?
C189 C188 H18E 108.9 . . ?
C189 C188 H18F 108.9 . . ?
C188 C189 H18G 108.6 . . ?
C188 C189 H18H 108.5 . . ?
H18G C189 H18H 107.5 . . ?
C190 C189 C188 115(2) . . ?
C190 C189 H18G 108.5 . . ?
C190 C189 H18H 108.6 . . ?
C195 C190 C189 114(2) . . ?
C195 C190 C191 120.0 . . ?
C191 C190 C189 126(2) . . ?
C190 C195 H195 120.0 . . ?
C190 C195 C194 120.0 . . ?
C194 C195 H195 120.0 . . ?
C195 C194 H194 120.0 . . ?
C193 C194 C195 120.0 . . ?
C193 C194 H194 120.0 . . ?
C194 C193 H193 120.0 . . ?
C192 C193 C194 120.0 . . ?
C192 C193 H193 120.0 . . ?
C193 C192 H192 120.0 . . ?
C191 C192 C193 120.0 . . ?
C191 C192 H192 120.0 . . ?
C190 C191 H191 120.0 . . ?
C192 C191 C190 120.0 . . ?
C192 C191 H191 120.0 . . ?
S12 C196 H19A 112.8 . . ?
S12 C196 H19B 112.8 . . ?
H19A C196 H19B 110.3 . . ?
C197 C196 S12 95(2) . . ?
C197 C196 H19A 112.8 . . ?
C197 C196 H19B 112.8 . . ?
C196 C197 H19C 110.5 . . ?
C196 C197 H19D 110.5 . . ?
C196 C197 C198 106.0(18) . . ?
H19C C197 H19D 108.7 . . ?
C198 C197 H19C 110.5 . . ?
C198 C197 H19D 110.5 . . ?
C199 C198 C197 120.2(11) . . ?
C199 C198 C203 120.0 . . ?
C203 C198 C197 119.8(11) . . ?
C198 C199 H199 120.0 . . ?
C200 C199 C198 120.0 . . ?
C200 C199 H199 120.0 . . ?
C199 C200 H200 120.0 . . ?
C199 C200 C201 120.0 . . ?
C201 C200 H200 120.0 . . ?
C200 C201 H201 120.0 . . ?
C200 C201 C202 120.0 . . ?
C202 C201 H201 120.0 . . ?
C201 C202 H202 120.0 . . ?
C203 C202 C201 120.0 . . ?
C203 C202 H202 120.0 . . ?
C198 C203 H203 120.0 . . ?
C202 C203 C198 120.0 . . ?
C202 C203 H203 120.0 . . ?
S17 C204 H20A 105.5 . . ?
S17 C204 H20B 105.5 . . ?
H20A C204 H20B 106.1 . . ?
C205 C204 S17 127(3) . . ?
C205 C204 H20A 105.5 . . ?
C205 C204 H20B 105.5 . . ?
C204 C205 H20C 104.0 . . ?
C204 C205 H20D 104.0 . . ?
C204 C205 C206 133(3) . . ?
H20C C205 H20D 105.4 . . ?
C206 C205 H20C 104.0 . . ?
C206 C205 H20D 104.0 . . ?
C205 C206 C207 119.9(12) . . ?
C205 C206 C211 120.0(12) . . ?
C207 C206 C211 120.0 . . ?
C206 C207 H207 120.0 . . ?
C208 C207 C206 120.0 . . ?
C208 C207 H207 120.0 . . ?
C207 C208 H208 120.0 . . ?
C207 C208 C209 120.0 . . ?
C209 C208 H208 120.0 . . ?
C208 C209 H209 120.0 . . ?
C210 C209 C208 120.0 . . ?
C210 C209 H209 120.0 . . ?
C209 C210 H210 120.0 . . ?
C209 C210 C211 120.0 . . ?
C211 C210 H210 120.0 . . ?
C206 C211 H211 120.0 . . ?
C210 C211 C206 120.0 . . ?
C210 C211 H211 120.0 . . ?
S13 C212 H21A 108.5 . . ?
S13 C212 H21B 108.5 . . ?
H21A C212 H21B 107.5 . . ?
C213 C212 S13 115(2) . . ?
C213 C212 H21A 108.5 . . ?
C213 C212 H21B 108.5 . . ?
C212 C213 H21C 110.1 . . ?
C212 C213 H21D 110.1 . . ?
H21C C213 H21D 108.4 . . ?
C214 C213 C212 108(3) . . ?
C214 C213 H21C 110.1 . . ?
C214 C213 H21D 110.1 . . ?
C216 C217 H217 120.0 . . ?
C218 C217 H217 120.0 . . ?
C218 C217 C216 120.0 . . ?
C217 C216 H216 120.0 . . ?
C215 C216 C217 120.0 . . ?
C215 C216 H216 120.0 . . ?
C216 C215 H215 120.0 . . ?
C216 C215 C214 120.0 . . ?
C214 C215 H215 120.0 . . ?
C215 C214 C213 123(3) . . ?
C219 C214 C213 117(3) . . ?
C219 C214 C215 120.0 . . ?
C214 C219 H219 120.0 . . ?
C218 C219 C214 120.0 . . ?
C218 C219 H219 120.0 . . ?
C217 C218 H218 120.0 . . ?
C219 C218 C217 120.0 . . ?
C219 C218 H218 120.0 . . ?
S15 C220 H22A 108.4 . . ?
S15 C220 H22B 108.4 . . ?
H22A C220 H22B 107.5 . . ?
C221 C220 S15 115(2) . . ?
C221 C220 H22A 108.4 . . ?
C221 C220 H22B 108.4 . . ?
C220 C221 H22C 107.5 . . ?
C220 C221 H22D 107.5 . . ?
H22C C221 H22D 107.0 . . ?
C222 C221 C220 119.4(18) . . ?
C222 C221 H22C 107.5 . . ?
C222 C221 H22D 107.5 . . ?
C221 C222 C223 118.8(12) . . ?
C221 C222 C227 121.2(12) . . ?
C223 C222 C227 120.0 . . ?
C222 C223 H223 120.0 . . ?
C222 C223 C224 120.0 . . ?
C224 C223 H223 120.0 . . ?
C223 C224 H224 120.0 . . ?
C225 C224 C223 120.0 . . ?
C225 C224 H224 120.0 . . ?
C224 C225 H225 120.0 . . ?
C224 C225 C226 120.0 . . ?
C226 C225 H225 120.0 . . ?
C225 C226 H226 120.0 . . ?
C225 C226 C227 120.0 . . ?
C227 C226 H226 120.0 . . ?
C222 C227 H227 120.0 . . ?
C226 C227 C222 120.0 . . ?
C226 C227 H227 120.0 . . ?
S14 C228 H22E 109.9 . . ?
S14 C228 H22F 109.9 . . ?
H22E C228 H22F 108.3 . . ?
C229 C228 S14 109(2) . . ?
C229 C228 H22E 109.9 . . ?
C229 C228 H22F 109.9 . . ?
C228 C229 H22G 106.6 . . ?
C228 C229 H22H 106.6 . . ?
C228 C229 C230 123(3) . . ?
H22G C229 H22H 106.6 . . ?
C230 C229 H22G 106.6 . . ?
C230 C229 H22H 106.6 . . ?
C235 C230 C229 117(5) . . ?
C235 C230 C231 120.0 . . ?
C231 C230 C229 118(5) . . ?
C230 C235 H235 120.0 . . ?
C234 C235 C230 120.0 . . ?
C234 C235 H235 120.0 . . ?
C235 C234 H234 120.0 . . ?
C233 C234 C235 120.0 . . ?
C233 C234 H234 120.0 . . ?
C234 C233 H233 120.0 . . ?
C234 C233 C232 120.0 . . ?
C232 C233 H233 120.0 . . ?
C233 C232 H232 120.0 . . ?
C231 C232 C233 120.0 . . ?
C231 C232 H232 120.0 . . ?
C230 C231 H231 120.0 . . ?
C232 C231 C230 120.0 . . ?
C232 C231 H231 120.0 . . ?
S7 C236 H23A 105.7 . . ?
S7 C236 H23B 105.7 . . ?
H23A C236 H23B 106.1 . . ?
C237 C236 S7 127(3) . . ?
C237 C236 H23A 105.7 . . ?
C237 C236 H23B 105.7 . . ?
C236 C237 H23C 107.3 . . ?
C236 C237 H23D 107.3 . . ?
H23C C237 H23D 106.9 . . ?
C238 C237 C236 120(3) . . ?
C238 C237 H23C 107.3 . . ?
C238 C237 H23D 107.3 . . ?
C243 C238 C237 109(5) . . ?
C243 C238 C239 120.0 . . ?
C239 C238 C237 131(5) . . ?
C238 C243 H243 120.0 . . ?
C242 C243 C238 120.0 . . ?
C242 C243 H243 120.0 . . ?
C243 C242 H242 120.0 . . ?
C241 C242 C243 120.0 . . ?
C241 C242 H242 120.0 . . ?
C242 C241 H241 120.0 . . ?
C242 C241 C240 120.0 . . ?
C240 C241 H241 120.0 . . ?
C241 C240 H240 120.0 . . ?
C239 C240 C241 120.0 . . ?
C239 C240 H240 120.0 . . ?
C238 C239 H239 120.0 . . ?
C240 C239 C238 120.0 . . ?
C240 C239 H239 120.0 . . ?

loop_
_geom_bond_atom_site_label_1
_geom_bond_atom_site_label_2
_geom_bond_distance
_geom_bond_site_symmetry_2
_geom_bond_publ_flag
Cu1 S1 2.344(7) . ?
Cu1 S2 2.364(7) . ?
Cu1 S3 2.341(7) . ?
Cu1 P1 2.190(6) . ?
Cu2 Cu4 3.026(4) . ?
Cu2 Cu5 2.697(4) . ?
Cu2 Cu7 2.701(4) 5_556 ?
Cu2 S3 2.197(8) . ?
Cu2 S4 2.220(11) . ?
Cu2 S5 2.342(7) . ?
Cu3 Cu7 3.001(4) 5_556 ?
Cu3 Cu8 2.678(5) 5_556 ?
Cu3 Cu9 3.002(4) 5_556 ?
Cu3 Cu13 2.657(3) 5_556 ?
Cu3 Cu14 2.651(4) 5_556 ?
Cu3 Cu30 2.640(6) 5_556 ?
Cu3 S5 2.290(7) . ?
Cu3 S13 2.322(6) 5_556 ?
Cu4 Cu5 2.902(3) . ?
Cu4 Cu10 2.677(3) . ?
Cu4 Cu11 2.872(4) . ?
Cu4 Cu12 2.752(4) . ?
Cu4 Cu14 2.728(3) 5_556 ?
Cu4 S1 2.261(6) . ?
Cu4 S5 2.279(6) . ?
Cu5 Cu6 2.808(2) . ?
Cu5 Cu10 2.705(3) . ?
Cu5 Cu11 2.879(3) . ?
Cu5 Cu29 2.904(4) . ?
Cu5 S3 2.284(6) . ?
Cu5 S6 2.260(6) . ?
Cu6 Cu5 2.808(2) 5_556 ?
Cu6 Cu7 2.597(3) . ?
Cu6 Cu7 2.597(3) 5_556 ?
Cu6 Cu10 2.723(3) . ?
Cu6 Cu10 2.723(3) 5_556 ?
Cu6 Cu13 2.687(3) . ?
Cu6 Cu13 2.687(3) 5_556 ?
Cu6 S6 2.441(5) . ?
Cu6 S6 2.441(5) 5_556 ?
Cu7 Cu2 2.701(4) 5_556 ?
Cu7 Cu3 3.001(4) 5_556 ?
Cu7 Cu8 2.646(4) . ?
Cu7 Cu9 3.002(4) . ?
Cu7 Cu13 2.675(3) . ?
Cu7 S4 2.291(8) 5_556 ?
Cu7 S6 2.299(6) . ?
Cu8 Cu3 2.678(5) 5_556 ?
Cu8 Cu9 2.678(4) . ?
Cu8 S4 2.265(12) 5_556 ?
Cu8 S7 2.263(6) . ?
Cu8 S13 2.257(9) . ?
Cu9 Cu3 3.002(4) 5_556 ?
Cu9 Cu13 2.652(3) . ?
Cu9 Cu17 2.628(3) . ?
Cu9 Cu29 2.698(4) . ?
Cu9 S7 2.333(6) . ?
Cu9 S12 2.303(6) . ?
Cu10 Cu11 2.693(3) . ?
Cu10 Cu13 2.648(3) 5_556 ?
Cu10 Cu13 2.641(3) . ?
Cu10 Cu14 2.701(3) 5_556 ?
Cu10 Cu17 2.721(3) . ?
Cu10 Cu18 2.655(3) . ?
Cu11 Cu12 3.014(4) . ?
Cu11 Cu17 2.759(3) . ?
Cu11 Cu29 2.701(4) . ?
Cu11 S2 2.272(5) . ?
Cu11 S8 2.270(5) . ?
Cu12 Cu15 2.672(4) 5_556 ?
Cu12 S1 2.209(7) . ?
Cu12 S8 2.283(7) . ?
Cu12 S9 2.246(7) . ?
Cu13 Cu3 2.657(3) 5_556 ?
Cu13 Cu10 2.648(3) 5_556 ?
Cu13 Cu14 2.710(3) . ?
Cu13 Cu16 2.644(3) . ?
Cu13 Cu17 2.708(3) . ?
Cu14 Cu3 2.651(4) 5_556 ?
Cu14 Cu4 2.728(3) 5_556 ?
Cu14 Cu10 2.701(3) 5_556 ?
Cu14 Cu15 2.718(4) . ?
Cu14 Cu16 2.694(3) . ?
Cu14 Cu18 2.705(3) 5_556 ?
Cu14 Cu19 2.753(4) . ?
Cu14 S5 2.418(6) 5_556 ?
Cu14 S14 2.420(5) . ?
Cu15 Cu12 2.672(4) 5_556 ?
Cu15 Cu18 2.670(4) 5_556 ?
Cu15 Cu26 2.929(4) 5_556 ?
Cu15 Cu27 2.882(5) 5_556 ?
Cu15 Cu28 2.762(5) 5_556 ?
Cu15 S9 2.313(6) 5_556 ?
Cu15 S14 2.297(7) . ?
Cu16 Cu17 2.716(3) . ?
Cu16 Cu18 2.654(3) . ?
Cu16 Cu18 2.633(3) 5_556 ?
Cu16 Cu19 2.701(4) . ?
Cu16 Cu21 2.695(3) . ?
Cu16 Cu23 2.722(3) . ?
Cu16 Cu24 2.688(3) . ?
Cu17 Cu18 2.697(3) . ?
Cu17 Cu24 2.718(3) . ?
Cu17 Cu27 2.716(3) . ?
Cu17 S8 2.445(5) . ?
Cu17 S12 2.429(6) . ?
Cu18 Cu14 2.704(3) 5_556 ?
Cu18 Cu15 2.670(4) 5_556 ?
Cu18 Cu16 2.633(3) 5_556 ?
Cu18 Cu23 2.695(3) . ?
Cu18 Cu26 2.709(3) . ?
Cu18 Cu27 2.699(3) . ?
Cu19 Cu20 3.004(5) . ?
Cu19 Cu21 2.887(5) . ?
Cu19 Cu24 2.885(5) . ?
Cu19 Cu30 2.711(5) . ?
Cu19 S14 2.261(7) . ?
Cu19 S15 2.255(7) . ?
Cu20 Cu21 2.684(5) . ?
Cu20 Cu26 2.708(5) 5_556 ?
Cu20 S11 2.208(9) 5_556 ?
Cu20 S14 2.298(8) . ?
Cu20 S18 2.207(8) . ?
Cu21 Cu23 2.786(4) . ?
Cu21 Cu24 2.884(4) . ?
Cu21 Cu25 3.031(5) . ?
Cu21 S16 2.259(8) . ?
Cu21 S18 2.305(8) . ?
Cu22 S15 2.334(13) . ?
Cu22 S17 2.325(9) . ?
Cu22 S18 2.344(11) . ?
Cu22 P2 2.180(8) . ?
Cu23 Cu16 2.722(3) 5_556 ?
Cu23 Cu18 2.695(3) 5_556 ?
Cu23 Cu21 2.786(4) 5_556 ?
Cu23 Cu26 2.649(3) 5_556 ?
Cu23 Cu26 2.649(3) . ?
Cu23 S16 2.441(5) 5_556 ?
Cu23 S16 2.441(5) . ?
Cu24 Cu25 2.761(5) . ?
Cu24 S12 2.271(6) . ?
Cu24 S17 2.264(6) . ?
Cu25 Cu27 2.704(4) . ?
Cu25 S10 2.247(9) . ?
Cu25 S16 2.317(6) . ?
Cu25 S17 2.187(9) . ?
Cu26 Cu15 2.929(4) 5_556 ?
Cu26 Cu20 2.708(5) 5_556 ?
Cu26 Cu27 2.955(4) . ?
Cu26 Cu28 2.751(4) . ?
Cu26 S11 2.285(7) . ?
Cu26 S16 2.308(7) . ?
Cu27 Cu15 2.882(5) 5_556 ?
Cu27 Cu28 2.745(4) . ?
Cu27 S8 2.271(5) . ?
Cu27 S10 2.304(6) . ?
Cu28 Cu15 2.762(5) 5_556 ?
Cu28 S9 2.271(8) . ?
Cu28 S10 2.217(9) . ?
Cu28 S11 2.287(8) . ?
Cu29 S2 2.165(6) . ?
Cu29 S6 2.344(7) . ?
Cu29 S7 2.248(7) . ?
Cu30 Cu3 2.640(6) 5_556 ?
Cu30 S12 2.363(8) . ?
Cu30 S13 2.206(11) . ?
Cu30 S15 2.207(10) . ?
S1 C132 1.83(2) . ?
S2 C172 1.92(3) . ?
S3 C156 1.855(19) . ?
S4 Cu7 2.291(8) 5_556 ?
S4 Cu8 2.265(12) 5_556 ?
S4 C148 1.850(19) . ?
S5 Cu14 2.418(6) 5_556 ?
S5 C140 1.85(3) . ?
S6 C164 1.67(5) . ?
S7 C236 1.67(3) . ?
S8 C180 1.90(4) . ?
S9 Cu15 2.313(6) 5_556 ?
S9 C124 1.84(3) . ?
S10 C188 1.75(3) . ?
S11 Cu20 2.208(9) 5_556 ?
S11 C116 1.832(18) . ?
S12 C196 1.93(3) . ?
S13 Cu3 2.322(6) 5_556 ?
S13 C212 1.90(3) . ?
S14 C228 1.90(2) . ?
S15 C220 1.78(3) . ?
S16 C108 1.83(4) . ?
S17 C204 1.75(5) . ?
S18 C100 1.759(18) . ?
P1 C7 1.82(3) . ?
P1 C14 1.84(2) . ?
P1 C21 1.64(2) . ?
P2 C28 1.621(12) . ?
P2 C35 1.629(12) . ?
P2 C37 1.616(12) . ?
O1 C2 1.36(4) . ?
O1 C20 1.32(4) . ?
O8 C6 1.58(4) . ?
O8 C9 1.33(3) . ?
O15 C13 1.26(3) . ?
O15 C16 1.29(3) . ?
O22 C23 1.422(19) . ?
O22 C42 1.411(19) . ?
O29 C27 1.387(19) . ?
O29 C30 1.419(19) . ?
O36 C34 1.418(19) . ?
O36 C38 1.438(19) . ?
C7 C6 1.3900 . ?
C7 C2 1.3900 . ?
C6 C5 1.3900 . ?
C5 H5 0.9500 . ?
C5 C4 1.3900 . ?
C4 H4 0.9500 . ?
C4 C3 1.3900 . ?
C3 H3 0.9500 . ?
C3 C2 1.3900 . ?
C14 C13 1.3900 . ?
C14 C9 1.3900 . ?
C13 C12 1.3900 . ?
C12 H12 0.9500 . ?
C12 C11 1.3900 . ?
C11 H11 0.9500 . ?
C11 C10 1.3900 . ?
C10 H10 0.9500 . ?
C10 C9 1.3900 . ?
C21 C20 1.3900 . ?
C21 C16 1.3900 . ?
C20 C19 1.3900 . ?
C19 H19 0.9500 . ?
C19 C18 1.3900 . ?
C18 H18 0.9500 . ?
C18 C17 1.3900 . ?
C17 H17 0.9500 . ?
C17 C16 1.3900 . ?
C23 C24 1.3900 . ?
C23 C28 1.3900 . ?
C24 H24 0.9500 . ?
C24 C25 1.3900 . ?
C25 H25 0.9500 . ?
C25 C26 1.3900 . ?
C26 H26 0.9500 . ?
C26 C27 1.3900 . ?
C27 C28 1.3900 . ?
C35 C34 1.3900 . ?
C35 C30 1.3900 . ?
C34 C33 1.3900 . ?
C33 H33 0.9500 . ?
C33 C32 1.3900 . ?
C32 H32 0.9500 . ?
C32 C31 1.3900 . ?
C31 H31 0.9500 . ?
C31 C30 1.3900 . ?
C37 C38 1.3900 . ?
C37 C42 1.3900 . ?
C38 C39 1.3900 . ?
C39 H39 0.9500 . ?
C39 C40 1.3900 . ?
C40 H40 0.9500 . ?
C40 C41 1.3900 . ?
C41 H41 0.9500 . ?
C41 C42 1.3900 . ?
C100 H10A 0.9900 . ?
C100 H10B 0.9900 . ?
C100 C101 1.465(18) . ?
C101 H10C 0.9900 . ?
C101 H10D 0.9900 . ?
C101 C102 1.470(19) . ?
C106 H106 0.9500 . ?
C106 C105 1.3900 . ?
C106 C107 1.3900 . ?
C105 H105 0.9500 . ?
C105 C104 1.3900 . ?
C104 H104 0.9500 . ?
C104 C103 1.3900 . ?
C103 H103 0.9500 . ?
C103 C102 1.3900 . ?
C102 C107 1.3900 . ?
C107 H107 0.9500 . ?
C108 H10E 0.9900 . ?
C108 H10F 0.9900 . ?
C108 C109 1.61(4) . ?
C109 H10G 0.9900 . ?
C109 H10H 0.9900 . ?
C109 C110 1.50(4) . ?
C110 C115 1.3900 . ?
C110 C111 1.3900 . ?
C115 H115 0.9500 . ?
C115 C114 1.3900 . ?
C114 H114 0.9500 . ?
C114 C113 1.3900 . ?
C113 H113 0.9500 . ?
C113 C112 1.3900 . ?
C112 H112 0.9500 . ?
C112 C111 1.3900 . ?
C111 H111 0.9500 . ?
C116 H11A 0.9900 . ?
C116 H11B 0.9900 . ?
C116 C117 1.452(18) . ?
C117 H11C 0.9900 . ?
C117 H11D 0.9900 . ?
C117 C118 1.388(9) . ?
C118 C123 1.3900 . ?
C118 C119 1.3900 . ?
C123 H123 0.9500 . ?
C123 C122 1.3900 . ?
C122 H122 0.9500 . ?
C122 C121 1.3900 . ?
C121 H121 0.9500 . ?
C121 C120 1.3900 . ?
C120 H120 0.9500 . ?
C120 C119 1.3900 . ?
C119 H119 0.9500 . ?
C124 H12A 0.9900 . ?
C124 H12B 0.9900 . ?
C124 C125 1.481(19) . ?
C125 H12C 0.9900 . ?
C125 H12D 0.9900 . ?
C125 C126 1.43(4) . ?
C126 C131 1.3900 . ?
C126 C127 1.3900 . ?
C131 H131 0.9500 . ?
C131 C130 1.3900 . ?
C130 H130 0.9500 . ?
C130 C129 1.3900 . ?
C129 H129 0.9500 . ?
C129 C128 1.3900 . ?
C128 H128 0.9500 . ?
C128 C127 1.3900 . ?
C127 H127 0.9500 . ?
C132 H13A 0.9900 . ?
C132 H13B 0.9900 . ?
C132 C133 1.53(3) . ?
C133 H13C 0.9900 . ?
C133 H13D 0.9900 . ?
C133 C134 1.49(3) . ?
C134 C139 1.3900 . ?
C134 C135 1.3900 . ?
C139 H139 0.9500 . ?
C139 C138 1.3900 . ?
C138 H138 0.9500 . ?
C138 C137 1.3900 . ?
C137 H137 0.9500 . ?
C137 C136 1.3900 . ?
C136 H136 0.9500 . ?
C136 C135 1.3900 . ?
C135 H135 0.9500 . ?
C140 H14A 0.9900 . ?
C140 H14B 0.9900 . ?
C140 C141 1.57(4) . ?
C141 H14C 0.9900 . ?
C141 H14D 0.9900 . ?
C141 C142 1.56(3) . ?
C142 C147 1.3900 . ?
C142 C143 1.3900 . ?
C147 H147 0.9500 . ?
C147 C146 1.3900 . ?
C146 H146 0.9500 . ?
C146 C145 1.3900 . ?
C145 H145 0.9500 . ?
C145 C144 1.3900 . ?
C144 H144 0.9500 . ?
C144 C143 1.3900 . ?
C143 H143 0.9500 . ?
C148 H14E 0.9900 . ?
C148 H14F 0.9900 . ?
C148 C149 1.456(19) . ?
C149 H14G 0.9900 . ?
C149 H14H 0.9900 . ?
C149 C150 1.312(13) . ?
C155 H155 0.9500 . ?
C155 C150 1.3900 . ?
C155 C154 1.3900 . ?
C150 C151 1.3900 . ?
C151 H151 0.9500 . ?
C151 C152 1.3900 . ?
C152 H152 0.9500 . ?
C152 C153 1.3900 . ?
C153 H153 0.9500 . ?
C153 C154 1.3900 . ?
C154 H154 0.9500 . ?
C156 H15A 0.9900 . ?
C156 H15B 0.9900 . ?
C156 C157 1.454(19) . ?
C157 H15C 0.9900 . ?
C157 H15D 0.9900 . ?
C157 C158 1.353(11) . ?
C158 C163 1.3900 . ?
C158 C159 1.3900 . ?
C163 H163 0.9500 . ?
C163 C162 1.3900 . ?
C162 H162 0.9500 . ?
C162 C161 1.3900 . ?
C161 H161 0.9500 . ?
C161 C160 1.3900 . ?
C160 H160 0.9500 . ?
C160 C159 1.3900 . ?
C159 H159 0.9500 . ?
C164 H16A 0.9900 . ?
C164 H16B 0.9900 . ?
C164 C165 1.44(2) . ?
C165 H16C 0.9900 . ?
C165 H16D 0.9900 . ?
C165 C166 1.348(11) . ?
C166 C167 1.3900 . ?
C166 C171 1.3900 . ?
C167 H167 0.9500 . ?
C167 C168 1.3900 . ?
C168 H168 0.9500 . ?
C168 C169 1.3900 . ?
C169 H169 0.9500 . ?
C169 C170 1.3900 . ?
C170 H170 0.9500 . ?
C170 C171 1.3900 . ?
C171 H171 0.9500 . ?
C172 H17A 0.9900 . ?
C172 H17B 0.9900 . ?
C172 C173 1.51(4) . ?
C173 H17C 0.9900 . ?
C173 H17D 0.9900 . ?
C173 C174 1.60(3) . ?
C174 C175 1.3900 . ?
C174 C179 1.3900 . ?
C175 H175 0.9500 . ?
C175 C176 1.3900 . ?
C176 H176 0.9500 . ?
C176 C177 1.3900 . ?
C177 H177 0.9500 . ?
C177 C178 1.3900 . ?
C178 H178 0.9500 . ?
C178 C179 1.3900 . ?
C179 H179 0.9500 . ?
C180 H18A 0.9900 . ?
C180 H18B 0.9900 . ?
C180 C181 1.479(18) . ?
C181 H18C 0.9900 . ?
C181 H18D 0.9900 . ?
C181 C182 1.479(12) . ?
C187 H187 0.9500 . ?
C187 C186 1.3900 . ?
C187 C182 1.3900 . ?
C186 H186 0.9500 . ?
C186 C185 1.3900 . ?
C185 H185 0.9500 . ?
C185 C184 1.3900 . ?
C184 H184 0.9500 . ?
C184 C183 1.3900 . ?
C183 H183 0.9500 . ?
C183 C182 1.3900 . ?
C188 H18E 0.9900 . ?
C188 H18F 0.9900 . ?
C188 C189 1.53(4) . ?
C189 H18G 0.9900 . ?
C189 H18H 0.9900 . ?
C189 C190 1.50(3) . ?
C190 C195 1.3900 . ?
C190 C191 1.3900 . ?
C195 H195 0.9500 . ?
C195 C194 1.3900 . ?
C194 H194 0.9500 . ?
C194 C193 1.3900 . ?
C193 H193 0.9500 . ?
C193 C192 1.3900 . ?
C192 H192 0.9500 . ?
C192 C191 1.3900 . ?
C191 H191 0.9500 . ?
C196 H19A 0.9900 . ?
C196 H19B 0.9900 . ?
C196 C197 1.441(19) . ?
C197 H19C 0.9900 . ?
C197 H19D 0.9900 . ?
C197 C198 1.481(13) . ?
C198 C199 1.3900 . ?
C198 C203 1.3900 . ?
C199 H199 0.9500 . ?
C199 C200 1.3900 . ?
C200 H200 0.9500 . ?
C200 C201 1.3900 . ?
C201 H201 0.9500 . ?
C201 C202 1.3900 . ?
C202 H202 0.9500 . ?
C202 C203 1.3900 . ?
C203 H203 0.9500 . ?
C204 H20A 0.9900 . ?
C204 H20B 0.9900 . ?
C204 C205 1.445(10) . ?
C205 H20C 0.9900 . ?
C205 H20D 0.9900 . ?
C205 C206 1.318(13) . ?
C206 C207 1.3900 . ?
C206 C211 1.3900 . ?
C207 H207 0.9500 . ?
C207 C208 1.3900 . ?
C208 H208 0.9500 . ?
C208 C209 1.3900 . ?
C209 H209 0.9500 . ?
C209 C210 1.3900 . ?
C210 H210 0.9500 . ?
C210 C211 1.3900 . ?
C211 H211 0.9500 . ?
C212 H21A 0.9900 . ?
C212 H21B 0.9900 . ?
C212 C213 1.50(4) . ?
C213 H21C 0.9900 . ?
C213 H21D 0.9900 . ?
C213 C214 1.40(3) . ?
C217 H217 0.9500 . ?
C217 C216 1.3900 . ?
C217 C218 1.3900 . ?
C216 H216 0.9500 . ?
C216 C215 1.3900 . ?
C215 H215 0.9500 . ?
C215 C214 1.3900 . ?
C214 C219 1.3900 . ?
C219 H219 0.9500 . ?
C219 C218 1.3900 . ?
C218 H218 0.9500 . ?
C220 H22A 0.9900 . ?
C220 H22B 0.9900 . ?
C220 C221 1.408(19) . ?
C221 H22C 0.9900 . ?
C221 H22D 0.9900 . ?
C221 C222 1.351(11) . ?
C222 C223 1.3900 . ?
C222 C227 1.3900 . ?
C223 H223 0.9500 . ?
C223 C224 1.3900 . ?
C224 H224 0.9500 . ?
C224 C225 1.3900 . ?
C225 H225 0.9500 . ?
C225 C226 1.3900 . ?
C226 H226 0.9500 . ?
C226 C227 1.3900 . ?
C227 H227 0.9500 . ?
C228 H22E 0.9900 . ?
C228 H22F 0.9900 . ?
C228 C229 1.56(4) . ?
C229 H22G 0.9900 . ?
C229 H22H 0.9900 . ?
C229 C230 1.61(4) . ?
C230 C235 1.3900 . ?
C230 C231 1.3900 . ?
C235 H235 0.9500 . ?
C235 C234 1.3900 . ?
C234 H234 0.9500 . ?
C234 C233 1.3900 . ?
C233 H233 0.9500 . ?
C233 C232 1.3900 . ?
C232 H232 0.9500 . ?
C232 C231 1.3900 . ?
C231 H231 0.9500 . ?
C236 H23A 0.9900 . ?
C236 H23B 0.9900 . ?
C236 C237 1.51(4) . ?
C237 H23C 0.9900 . ?
C237 H23D 0.9900 . ?
C237 C238 1.47(4) . ?
C238 C243 1.3900 . ?
C238 C239 1.3900 . ?
C243 H243 0.9500 . ?
C243 C242 1.3900 . ?
C242 H242 0.9500 . ?
C242 C241 1.3900 . ?
C241 H241 0.9500 . ?
C241 C240 1.3900 . ?
C240 H240 0.9500 . ?
C240 C239 1.3900 . ?
C239 H239 0.9500 . ?
